data_7210066
loop_
_publ_author_name
'Hutin, Marie'
'Yvon, Carine'
'Yan, Jun'
'Macdonell, Andrew'
'Long, De-Liang'
'Cronin, Leroy'

_publ_section_title
;
 Programming the assembly of carboxylic acid-functionalised hybrid
 polyoxometalates
;
_journal_issue 22
_journal_name_full CrystEngComm
_journal_page_first 4422
_journal_paper_doi 10.1039/c3ce26816k
_journal_volume 15
_journal_year 2013
_chemical_formula_sum 'C143 H219 Mn Mo6 N10 O37'
_chemical_formula_weight 3300.86
_chemical_name_systematic
;
?
;
_space_group_IT_number 2
_symmetry_cell_setting triclinic
_symmetry_space_group_name_Hall '-P 1'
_symmetry_space_group_name_H-M 'P -1'
_atom_sites_solution_hydrogens geom
_atom_sites_solution_primary direct
_atom_sites_solution_secondary difmap
_audit_creation_method SHELXL-97
_cell_angle_alpha 100.967(2)
_cell_angle_beta 103.918(2)
_cell_angle_gamma 93.897(2)
_cell_formula_units_Z 4
_cell_length_a 23.5808(3)
_cell_length_b 24.7645(3)
_cell_length_c 29.9716(4)
_cell_measurement_reflns_used 36757
_cell_measurement_temperature 150(2)
_cell_measurement_theta_max 26.0
_cell_measurement_theta_min 2.82
_cell_volume 16559.1(4)
_computing_cell_refinement
;
CrysAlisPro, Agilent Technologies,
Version 1.171.35.11 (release 16-05-2011 CrysAlis171 .NET)
(compiled May 16 2011,17:55:39)
;
_computing_data_collection
;
CrysAlisPro, Agilent Technologies,
Version 1.171.35.11 (release 16-05-2011 CrysAlis171 .NET)
(compiled May 16 2011,17:55:39)
;
_computing_data_reduction
;
CrysAlisPro, Agilent Technologies,
Version 1.171.35.11 (release 16-05-2011 CrysAlis171 .NET)
(compiled May 16 2011,17:55:39)
;
_computing_molecular_graphics diamond3
_computing_publication_material WinGX
_computing_structure_refinement 'SHELXL-97 (Sheldrick, 2008)'
_computing_structure_solution 'SHELXS-97 (Sheldrick, 2008)'
_diffrn_ambient_temperature 150(2)
_diffrn_measured_fraction_theta_full 0.998
_diffrn_measured_fraction_theta_max 0.998
_diffrn_measurement_device_type 'Oxford Gemini Ultra A CCD'
_diffrn_measurement_method '\w & \p scans'
_diffrn_radiation_monochromator graphite
_diffrn_radiation_source 'fine-focus sealed tube'
_diffrn_radiation_type MoK\a
_diffrn_radiation_wavelength 0.71073
_diffrn_reflns_av_R_equivalents 0.0392
_diffrn_reflns_av_sigmaI/netI 0.0463
_diffrn_reflns_limit_h_max 29
_diffrn_reflns_limit_h_min -29
_diffrn_reflns_limit_k_max 30
_diffrn_reflns_limit_k_min -30
_diffrn_reflns_limit_l_max 36
_diffrn_reflns_limit_l_min -36
_diffrn_reflns_number 262887
_diffrn_reflns_theta_full 26.00
_diffrn_reflns_theta_max 26.00
_diffrn_reflns_theta_min 2.82
_diffrn_standards_decay_% none
_exptl_absorpt_coefficient_mu 0.585
_exptl_absorpt_correction_T_max 0.8488
_exptl_absorpt_correction_T_min 0.7169
_exptl_absorpt_correction_type analytical
_exptl_absorpt_process_details
;
CrysAlisPro, Agilent Technologies,
Version 1.171.35.11 (release 16-05-2011 CrysAlis171 .NET)
(compiled May 16 2011,17:55:39)
Analytical numeric absorption correction using a multifaceted crystal
model based on expressions derived by R.C. Clark & J.S. Reid.
(Clark, R. C. & Reid, J. S. (1995). Acta Cryst. A51, 887-897)
;
_exptl_crystal_colour orange
_exptl_crystal_density_diffrn 1.324
_exptl_crystal_density_meas ?
_exptl_crystal_density_method 'not measured'
_exptl_crystal_description block
_exptl_crystal_F_000 6880
_exptl_crystal_size_max 0.61
_exptl_crystal_size_mid 0.48
_exptl_crystal_size_min 0.29
_refine_diff_density_max 1.61
_refine_diff_density_min -0.77
_refine_diff_density_rms 0.09
_refine_ls_extinction_coef none
_refine_ls_extinction_method none
_refine_ls_goodness_of_fit_ref 0.986
_refine_ls_hydrogen_treatment constr
_refine_ls_matrix_type full
_refine_ls_number_parameters 3214
_refine_ls_number_reflns 64939
_refine_ls_number_restraints 1248
_refine_ls_restrained_S_all 0.978
_refine_ls_R_factor_all 0.1114
_refine_ls_R_factor_gt 0.0497
_refine_ls_shift/su_max 0.017
_refine_ls_shift/su_mean 0.001
_refine_ls_structure_factor_coef Fsqd
_refine_ls_weighting_details 'calc w=1/[\s^2^(Fo^2^)+(0.0918P)^2^+0.0000P] where P=(Fo^2^+2Fc^2^)/3'
_refine_ls_weighting_scheme calc
_refine_ls_wR_factor_gt 0.1622
_refine_ls_wR_factor_ref 0.1866
_reflns_number_gt 26110
_reflns_number_total 64939
_reflns_threshold_expression >2\s(I)
_cod_data_source_file c3ce26816k.txt
_cod_data_source_block mh248
_cod_depositor_comments
;
The following automatic conversions were performed:

'_exptl_crystal_density_meas' value 'none' was changed to '?' - the
value is perceived as not measured.

Automatic conversion script
Id: cif_fix_values 3008 2015-01-20 13:52:24Z robertas 
;
_cod_original_sg_symbol_H-M P-1
_cod_database_code 7210066

loop_
_symmetry_equiv_pos_as_xyz
'x, y, z'
'-x, -y, -z'

loop_
_atom_site_label
_atom_site_type_symbol
_atom_site_fract_x
_atom_site_fract_y
_atom_site_fract_z
_atom_site_U_iso_or_equiv
_atom_site_adp_type
_atom_site_occupancy
_atom_site_symmetry_multiplicity
_atom_site_calc_flag
_atom_site_refinement_flags
_atom_site_disorder_assembly
_atom_site_disorder_group
Mo1 Mo 0.003452(8) 0.865659(8) 0.004970(7) 0.02260(5) Uani 1 1 d . G .
Mo2 Mo -0.070965(9) 0.900892(8) -0.093956(7) 0.02401(6) Uani 1 1 d . G .
Mo3 Mo 0.074443(8) 0.964553(8) 0.098736(6) 0.02251(5) Uani 1 1 d . . .
Mo4 Mo 0.574494(8) 0.464505(8) 0.098738(7) 0.02223(6) Uani 1 1 d . H .
Mo5 Mo 0.571019(9) 0.599183(8) 0.093980(7) 0.02375(6) Uani 1 1 d . H .
Mo6 Mo 0.503406(9) 0.365589(8) 0.004911(7) 0.02310(6) Uani 1 1 d . . .
Mo7 Mo 0.738111(8) 0.881452(8) 0.485964(7) 0.02149(5) Uani 1 1 d . . .
Mo8 Mo 0.672051(8) 0.773599(8) 0.397863(6) 0.02156(5) Uani 1 1 d . . .
Mo9 Mo 0.680452(8) 0.643514(8) 0.413459(6) 0.02131(5) Uani 1 1 d . . .
Mo10 Mo 0.761845(8) 0.618550(8) 0.514023(7) 0.02150(6) Uani 1 1 d . . .
Mo11 Mo 0.827990(8) 0.726351(8) 0.602120(7) 0.02186(6) Uani 1 1 d . . .
Mo12 Mo 0.819482(8) 0.856440(8) 0.586546(7) 0.02115(6) Uani 1 1 d . . .
Mn1 Mn 0.0000 1.0000 0.0000 0.01680(12) Uani 1 2 d S . .
Mn2 Mn 0.5000 0.5000 0.0000 0.01442(12) Uani 1 2 d S . .
Mn3 Mn 0.750089(19) 0.750075(19) 0.500082(15) 0.01503(6) Uani 1 1 d . . .
O1 O -0.02358(7) 0.83058(6) 0.04112(5) 0.0317(5) Uani 1 1 d . . .
O2 O 0.03481(7) 0.81808(6) -0.02827(5) 0.0347(5) Uani 1 1 d . . .
O3 O -0.01695(6) 0.95102(6) 0.04293(5) 0.0215(4) Uani 1 1 d . . .
O4 O -0.06881(6) 0.87128(6) -0.03853(5) 0.0253(4) Uani 1 1 d . . .
O5 O 0.02092(6) 0.93361(6) -0.03853(4) 0.0203(4) Uani 1 1 d . . .
O6 O -0.14468(7) 0.89009(7) -0.11896(5) 0.0381(5) Uani 1 1 d . . .
O7 O -0.07950(6) 0.98218(6) -0.04067(5) 0.0203(4) Uani 1 1 d . . .
O8 O -0.04856(6) 0.96467(6) -0.11703(5) 0.0251(4) Uani 1 1 d . . .
O9 O 0.07520(6) 0.90557(6) 0.04705(5) 0.0225(4) Uani 1 1 d . . .
O10 O 0.14877(7) 0.97780(7) 0.12331(6) 0.0368(5) Uani 1 1 d . . .
O11 O 0.04782(7) 0.93059(6) 0.13478(5) 0.0338(5) Uani 1 1 d . . .
O12 O -0.04053(7) 0.85213(6) -0.12660(6) 0.0386(5) Uani 1 1 d . . .
O13 O -0.22258(7) 1.04467(7) 0.01043(6) 0.0401(5) Uani 1 1 d . . .
O14 O -0.19923(7) 1.11707(7) 0.11035(6) 0.0434(6) Uani 1 1 d . . .
H14A H -0.1885 1.1490 0.1075 0.065 Uiso 1 1 calc R A 1
O15 O -0.28996(6) 1.13601(7) 0.07904(6) 0.0453(6) Uani 1 1 d . . .
O16 O 0.54880(6) 0.53596(6) 0.11687(5) 0.0266(5) Uani 1 1 d . . .
O17 O 0.64485(7) 0.61000(7) 0.11854(6) 0.0369(5) Uani 1 1 d . . .
O18 O 0.57953(6) 0.51784(6) 0.04109(5) 0.0223(4) Uani 1 1 d . . .
O19 O 0.54099(7) 0.64772(7) 0.12704(5) 0.0363(5) Uani 1 1 d . . .
O20 O 0.47896(6) 0.56682(6) 0.03883(5) 0.0230(4) Uani 1 1 d . . .
O21 O 0.56865(6) 0.62835(6) 0.03877(5) 0.0242(5) Uani 1 1 d . . .
O22 O 0.48283(6) 0.45123(6) 0.04286(5) 0.0215(4) Uani 1 1 d . . .
O23 O 0.53497(7) 0.31847(6) -0.02805(5) 0.0330(5) Uani 1 1 d . . .
O24 O 0.47712(7) 0.33055(6) 0.04097(5) 0.0309(5) Uani 1 1 d . . .
O25 O 0.57475(6) 0.40600(6) 0.04677(5) 0.0247(5) Uani 1 1 d . . .
O26 O 0.64806(7) 0.47841(7) 0.12306(6) 0.0389(6) Uani 1 1 d . . .
O27 O 0.54711(7) 0.42999(6) 0.13484(5) 0.0316(5) Uani 1 1 d . . .
O28 O 0.72144(7) 0.45531(7) -0.00999(6) 0.0442(6) Uani 1 1 d . . .
O29 O 0.69867(7) 0.38362(7) -0.11001(7) 0.0467(6) Uani 1 1 d . . .
H29B H 0.6905 0.3490 -0.1173 0.070 Uiso 1 1 calc R B 1
O30 O 0.78920(8) 0.36397(6) -0.07985(7) 0.0488(6) Uani 1 1 d . . .
O31 O 0.70044(6) 0.70290(6) 0.38520(5) 0.0236(4) Uani 1 1 d . . .
O32 O 0.60538(6) 0.63521(6) 0.39402(5) 0.0296(5) Uani 1 1 d . . .
O33 O 0.70321(7) 0.59081(6) 0.37901(5) 0.0327(5) Uani 1 1 d . . .
O34 O 0.68716(6) 0.61857(6) 0.47106(5) 0.0217(4) Uani 1 1 d . . .
O35 O 0.77290(5) 0.67733(6) 0.46333(5) 0.0184(4) Uani 1 1 d . . .
O36 O 0.79431(6) 0.56874(6) 0.48505(5) 0.0293(5) Uani 1 1 d . . .
O37 O 0.73727(6) 0.58873(6) 0.55387(5) 0.0295(5) Uani 1 1 d . . .
O38 O 0.83175(6) 0.66437(6) 0.55379(5) 0.0264(4) Uani 1 1 d . . .
O39 O 0.80285(6) 0.69473(6) 0.64045(5) 0.0321(5) Uani 1 1 d . . .
O40 O 0.90140(6) 0.74459(6) 0.62682(5) 0.0323(5) Uani 1 1 d . . .
O41 O 0.79953(6) 0.79694(6) 0.61510(5) 0.0221(4) Uani 1 1 d . . .
O42 O 0.73717(6) 0.70782(6) 0.54634(5) 0.0211(4) Uani 1 1 d . . .
O43 O 0.67141(5) 0.72914(6) 0.46191(4) 0.0161(4) Uani 1 1 d . . .
O44 O 0.82884(6) 0.77094(6) 0.53769(5) 0.0200(4) Uani 1 1 d . . .
O45 O 0.76326(6) 0.79255(6) 0.45360(5) 0.0191(4) Uani 1 1 d . . .
O46 O 0.72761(6) 0.82257(6) 0.53687(5) 0.0197(4) Uani 1 1 d . . .
O47 O 0.79709(7) 0.90941(6) 0.62152(5) 0.0309(5) Uani 1 1 d . . .
O48 O 0.89422(6) 0.86497(7) 0.60563(5) 0.0297(5) Uani 1 1 d . . .
O49 O 0.70589(7) 0.93133(6) 0.51525(6) 0.0337(5) Uani 1 1 d . . .
O50 O 0.76319(7) 0.91174(7) 0.44641(5) 0.0309(5) Uani 1 1 d . . .
O51 O 0.81288(6) 0.88140(6) 0.52925(5) 0.0261(5) Uani 1 1 d . . .
O52 O 0.66826(6) 0.83604(6) 0.44580(5) 0.0223(4) Uani 1 1 d . . .
O53 O 0.59790(7) 0.75602(7) 0.37313(5) 0.0333(5) Uani 1 1 d . . .
O54 O 0.69753(7) 0.80492(7) 0.35951(5) 0.0306(5) Uani 1 1 d . . .
O55 O 0.52831(6) 0.79209(7) 0.51010(6) 0.0386(5) Uani 1 1 d . . .
O56 O 0.55674(6) 0.86621(7) 0.61265(6) 0.0431(6) Uani 1 1 d . . .
H56B H 0.5684 0.8994 0.6140 0.065 Uiso 1 1 calc R C 1
O57 O 0.46861(7) 0.89326(6) 0.58830(6) 0.0377(5) Uani 1 1 d . . .
O58 O 0.97182(6) 0.70805(6) 0.48984(5) 0.0318(5) Uani 1 1 d . . .
O59 O 0.94302(7) 0.63426(6) 0.38718(6) 0.0354(5) Uani 1 1 d . . .
H59B H 0.9304 0.6011 0.3853 0.053 Uiso 1 1 calc R D 1
O60 O 1.03266(7) 0.60613(7) 0.41149(6) 0.0393(5) Uani 1 1 d . . .
O61 O 0.15725(8) 0.78259(8) 0.88801(8) 0.0750(8) Uani 1 1 d . . .
O62 O 0.60485(8) 0.96463(7) 0.61743(7) 0.0557(6) Uani 1 1 d . . .
O63 O 0.71375(10) 0.96878(10) 0.31560(8) 0.0834(9) Uani 1 1 d . . .
O64 O 0.34229(8) 0.71706(8) 0.11131(9) 0.0774(8) Uani 1 1 d . . .
O65 O 0.89528(8) 0.53537(8) 0.38257(8) 0.0640(7) Uani 1 1 d . . .
O66 O 0.78627(9) 0.53049(9) 0.68452(8) 0.0762(8) Uani 1 1 d . . .
O67 O 0.08763(16) 0.68762(16) 0.64604(13) 0.0565(11) Uiso 0.50 1 d P E 1
O68 O 0.41612(16) 0.81560(16) 0.34780(13) 0.0534(11) Uiso 0.50 1 d P F 1
O69 O 0.89514(11) 0.76923(12) 0.34659(9) 0.1044(9) Uiso 1 1 d D G 1
O70 O 0.84612(12) 0.15015(11) 0.43461(8) 0.1090(10) Uani 1 1 d . H 1
O71 O 0.36611(9) 0.48598(11) 0.21574(10) 0.1056(11) Uani 1 1 d . I 1
O72 O 0.13527(11) 0.01274(12) 0.78289(7) 0.0969(10) Uani 1 1 d . J 1
O73 O 0.6441(2) 0.78195(19) 0.86395(13) 0.0795(17) Uani 0.50 1 d P K 1
O74 O 0.8581(2) 0.7217(2) 0.13305(16) 0.092(2) Uani 0.50 1 d P L 1
O75 O 0.65528(12) 0.35042(13) 0.56347(10) 0.0291(8) Uiso 0.50 1 d P M 1
O76 O 0.60441(10) 0.73025(10) 0.65233(8) 0.0526(7) Uiso 0.80 1 d P N 1
N1 N -0.15840(7) 0.99753(8) 0.05472(6) 0.0256(5) Uani 1 1 d . O 1
H1 H -0.1551 0.9811 0.0786 0.031 Uiso 1 1 calc R O 1
N2 N 0.65874(7) 0.50216(8) -0.05436(6) 0.0250(6) Uani 1 1 d . P 1
H2 H 0.6548 0.5181 -0.0786 0.030 Uiso 1 1 calc R P 1
N3 N 0.59542(7) 0.75180(7) 0.55901(6) 0.0236(5) Uani 1 1 d . Q 1
H3 H 0.6004 0.7376 0.5843 0.028 Uiso 1 1 calc R Q 1
N4 N 0.90492(7) 0.74765(7) 0.44091(6) 0.0209(5) Uani 1 1 d . R 1
H4 H 0.8999 0.7609 0.4152 0.025 Uiso 1 1 calc R R 1
N5 N 0.92659(9) 0.92313(8) 0.74262(7) 0.0393(7) Uani 1 1 d . S 1
N6 N 0.57511(9) 0.57655(9) 0.25724(7) 0.0423(7) Uani 1 1 d . T 1
N7 N 0.64105(9) 0.27525(8) 0.10531(8) 0.0467(7) Uani 1 1 d . U 1
N8 N 0.85858(9) 0.22455(9) 0.89519(9) 0.0517(8) Uani 1 1 d . V 1
N9 N 0.56254(7) 0.94089(7) 0.37810(7) 0.0274(6) Uani 1 1 d . W 1
N10 N 0.93677(8) 0.55919(8) 0.62206(6) 0.0283(6) Uani 1 1 d . X 1
N11 N 0.07188(8) 0.72812(8) 0.87421(8) 0.0418(7) Uani 1 1 d . Y 1
N12 N 0.68273(8) 1.02062(8) 0.61657(7) 0.0335(6) Uani 1 1 d . Z 1
N13 N 0.77456(9) 0.90160(10) 0.31325(8) 0.0551(8) Uani 1 1 d . A 1
N14 N 0.42808(9) 0.77088(9) 0.12510(7) 0.0425(7) Uani 1 1 d . B 1
N15 N 0.81726(9) 0.47814(8) 0.38356(8) 0.0411(7) Uani 1 1 d . C 1
N16 N 0.72637(10) 0.59725(10) 0.68607(8) 0.0505(8) Uani 1 1 d . D 1
N17 N 0.0391(4) 0.7999(4) 0.6268(3) 0.077(3) Uiso 0.30 1 d P E 2
N18 N 0.42689(19) 0.72909(19) 0.35519(15) 0.0270(11) Uiso 0.40 1 d P F 1
N19 N 0.9199(2) 0.7230(2) 0.27631(17) 0.0671(15) Uiso 0.50 1 d PD F 2
C1 C -0.07132(8) 0.95646(8) 0.05657(8) 0.0263(6) Uani 1 1 d U G 1
H1A H -0.0624 0.9667 0.0913 0.032 Uiso 1 1 calc R G 1
H1B H -0.0961 0.9202 0.0461 0.032 Uiso 1 1 calc R G 1
C2 C -0.12718(9) 0.98419(11) -0.01829(8) 0.0334(7) Uani 1 1 d U G 1
H2A H -0.1510 0.9474 -0.0277 0.040 Uiso 1 1 calc R G 1
H2B H -0.1529 1.0114 -0.0296 0.040 Uiso 1 1 calc R G 1
C3 C 0.07450(9) 0.94028(9) -0.05301(8) 0.0267(7) Uani 1 1 d U . 1
H3A H 0.0652 0.9304 -0.0878 0.032 Uiso 1 1 calc R . 1
H3B H 0.1012 0.9144 -0.0406 0.032 Uiso 1 1 calc R . 1
C4 C -0.10630(8) 1.00017(9) 0.03579(7) 0.0220(6) Uani 1 1 d U . 1
C5 C -0.21003(9) 1.01671(9) 0.04053(8) 0.0264(5) Uiso 1 1 d . O 1
C6 C -0.25528(9) 1.00247(9) 0.06569(8) 0.0258(7) Uani 1 1 d U O 1
C7 C -0.27530(10) 0.94657(10) 0.06254(8) 0.0302(6) Uiso 1 1 d . O 1
C8 C -0.31706(9) 0.93364(9) 0.08726(7) 0.0271(7) Uani 1 1 d U O 1
C9 C -0.33689(8) 0.97744(9) 0.11457(7) 0.0234(6) Uani 1 1 d U O 1
C10 C -0.31792(8) 1.03347(9) 0.11715(8) 0.0254(6) Uani 1 1 d U O 1
C11 C -0.27744(9) 1.04497(9) 0.09213(8) 0.0250(6) Uani 1 1 d U O 1
C12 C -0.25714(9) 1.10520(10) 0.09252(8) 0.0306(7) Uani 1 1 d U O 1
C13 C -0.25502(9) 0.90186(9) 0.03151(8) 0.0301(7) Uani 1 1 d U O 1
C14 C -0.26587(11) 0.90096(11) -0.01638(9) 0.0416(8) Uani 1 1 d U O 1
H14 H -0.2889 0.9273 -0.0288 0.050 Uiso 1 1 calc R O 1
C15 C -0.24434(11) 0.86305(11) -0.04656(11) 0.0565(10) Uani 1 1 d U O 1
H15 H -0.2517 0.8644 -0.0789 0.068 Uiso 1 1 calc R O 1
C16 C -0.21331(12) 0.82485(12) -0.03022(10) 0.0525(8) Uiso 1 1 d . O 1
H16 H -0.1995 0.7980 -0.0509 0.063 Uiso 1 1 calc R O 1
C17 C -0.20137(12) 0.82447(13) 0.01699(10) 0.0581(8) Uiso 1 1 d . O 1
H17 H -0.1776 0.7981 0.0285 0.070 Uiso 1 1 calc R O 1
C18 C -0.22306(10) 0.86171(10) 0.04896(9) 0.0405(7) Uiso 1 1 d . O 1
H18 H -0.2161 0.8595 0.0811 0.049 Uiso 1 1 calc R O 1
C19 C -0.33913(9) 0.87521(8) 0.08549(8) 0.0272(7) Uani 1 1 d U O 1
C20 C -0.37191(9) 0.84167(9) 0.04295(9) 0.0363(8) Uani 1 1 d U O 1
H20 H -0.3799 0.8549 0.0146 0.044 Uiso 1 1 calc R O 1
C21 C -0.39322(11) 0.78596(11) 0.04399(10) 0.0475(7) Uiso 1 1 d . O 1
H21 H -0.4163 0.7622 0.0158 0.057 Uiso 1 1 calc R O 1
C22 C -0.38078(11) 0.76654(12) 0.08504(9) 0.0485(7) Uiso 1 1 d . O 1
H22 H -0.3939 0.7296 0.0854 0.058 Uiso 1 1 calc R O 1
C23 C -0.34998(12) 0.80111(10) 0.12369(10) 0.0499(9) Uani 1 1 d U O 1
H23 H -0.3424 0.7883 0.1522 0.060 Uiso 1 1 calc R O 1
C24 C -0.32848(10) 0.85383(10) 0.12538(9) 0.0391(6) Uiso 1 1 d . O 1
H24X H -0.3058 0.8762 0.1544 0.047 Uiso 1 1 calc R O 1
C25 C -0.37937(9) 0.96467(9) 0.14162(8) 0.0312(7) Uani 1 1 d U O 1
C26 C -0.36382(11) 0.97306(10) 0.19127(9) 0.0401(8) Uani 1 1 d U O 1
H26 H -0.3247 0.9878 0.2084 0.048 Uiso 1 1 calc R O 1
C27 C -0.40410(12) 0.96036(10) 0.21528(9) 0.0494(8) Uani 1 1 d U O 1
H27 H -0.3920 0.9647 0.2485 0.059 Uiso 1 1 calc R O 1
C28 C -0.46158(12) 0.94144(11) 0.19171(11) 0.0670(10) Uani 1 1 d U O 1
H28 H -0.4897 0.9336 0.2083 0.080 Uiso 1 1 calc R O 1
C29 C -0.47732(12) 0.93415(12) 0.14384(11) 0.0605(11) Uani 1 1 d U O 1
H29 H -0.5171 0.9217 0.1272 0.073 Uiso 1 1 calc R O 1
C30 C -0.43668(10) 0.94452(10) 0.11892(8) 0.0396(8) Uani 1 1 d U O 1
H30 H -0.4488 0.9375 0.0855 0.048 Uiso 1 1 calc R O 1
C31 C -0.29998(12) 1.11273(11) 0.18643(9) 0.0464(7) Uiso 1 1 d . O 1
H31 H -0.2588 1.1106 0.1944 0.056 Uiso 1 1 calc R O 1
C32 C -0.32762(12) 1.15157(12) 0.21463(10) 0.0552(8) Uiso 1 1 d . O 1
H32 H -0.3037 1.1753 0.2425 0.066 Uiso 1 1 calc R O 1
C33 C -0.38623(12) 1.15535(12) 0.20274(10) 0.0568(8) Uiso 1 1 d . O 1
H33 H -0.4025 1.1805 0.2229 0.068 Uiso 1 1 calc R O 1
C34 C -0.42109(13) 1.12456(12) 0.16347(10) 0.0551(8) Uiso 1 1 d . O 1
H34 H -0.4616 1.1293 0.1541 0.066 Uiso 1 1 calc R O 1
C35 C -0.39744(11) 1.08569(12) 0.13668(10) 0.0474(7) Uiso 1 1 d . O 1
H35 H -0.4230 1.0621 0.1095 0.057 Uiso 1 1 calc R O 1
C36 C -0.33820(10) 1.07905(10) 0.14715(8) 0.0296(5) Uiso 1 1 d . O 1
C37 C 0.62812(9) 0.51590(9) 0.01896(7) 0.0232(5) Uiso 1 1 d . H 1
H37A H 0.6540 0.4890 0.0307 0.028 Uiso 1 1 calc R H 1
H37B H 0.6516 0.5528 0.0281 0.028 Uiso 1 1 calc R H 1
C38 C 0.42925(9) 0.45745(9) 0.05616(7) 0.0240(7) Uani 1 1 d U . 1
H38A H 0.4384 0.4687 0.0909 0.029 Uiso 1 1 calc R . 1
H38B H 0.4048 0.4210 0.0466 0.029 Uiso 1 1 calc R . 1
C39 C 0.57504(8) 0.44046(9) -0.05271(7) 0.0222(6) Uani 1 1 d U . 1
H39A H 0.5661 0.4316 -0.0875 0.027 Uiso 1 1 calc R . 1
H39B H 0.6014 0.4140 -0.0408 0.027 Uiso 1 1 calc R . 1
C40 C 0.60728(9) 0.49941(9) -0.03431(8) 0.0227(6) Uani 1 1 d U . 1
C41 C 0.71087(9) 0.48322(9) -0.03993(8) 0.0262(6) Uani 1 1 d U P 1
C42 C 0.75536(9) 0.49846(9) -0.06563(8) 0.0242(6) Uani 1 1 d U P 1
C43 C 0.77696(9) 0.55372(9) -0.06200(8) 0.0226(6) Uani 1 1 d U P 1
C44 C 0.81729(9) 0.56486(9) -0.08763(8) 0.0225(6) Uani 1 1 d U P 1
C45 C 0.83781(10) 0.52218(9) -0.11553(8) 0.0287(7) Uani 1 1 d U P 1
C46 C 0.81714(10) 0.46639(9) -0.11694(8) 0.0253(7) Uani 1 1 d U P 1
C47 C 0.77627(9) 0.45444(9) -0.09215(7) 0.0234(5) Uiso 1 1 d . P 1
C48 C 0.75610(10) 0.39637(9) -0.09242(9) 0.0325(7) Uani 1 1 d U P 1
C49 C 0.75567(10) 0.59843(10) -0.03131(9) 0.0344(8) Uani 1 1 d U P 1
C50 C 0.72382(11) 0.63718(11) -0.04969(10) 0.0451(7) Uiso 1 1 d . P 1
H50 H 0.7180 0.6362 -0.0823 0.054 Uiso 1 1 calc R P 1
C51 C 0.69981(13) 0.67718(14) -0.02424(11) 0.0668(10) Uiso 1 1 d . P 1
H51 H 0.6777 0.7030 -0.0384 0.080 Uiso 1 1 calc R P 1
C52 C 0.70945(14) 0.67770(14) 0.02217(12) 0.0677(10) Uiso 1 1 d . P 1
H52 H 0.6936 0.7053 0.0406 0.081 Uiso 1 1 calc R P 1
C53 C 0.74039(12) 0.64134(15) 0.04471(10) 0.0745(12) Uani 1 1 d U P 1
H53 H 0.7454 0.6435 0.0774 0.089 Uiso 1 1 calc R P 1
C54 C 0.76537(10) 0.59909(11) 0.01656(9) 0.0420(8) Uani 1 1 d U P 1
H54 H 0.7874 0.5730 0.0304 0.050 Uiso 1 1 calc R P 1
C55 C 0.82899(10) 0.64665(10) -0.12481(9) 0.0371(7) Uani 1 1 d U P 1
H55 H 0.8074 0.6246 -0.1543 0.044 Uiso 1 1 calc R P 1
C56 C 0.85061(11) 0.70266(11) -0.12195(10) 0.0576(9) Uani 1 1 d U P 1
H56 H 0.8421 0.7188 -0.1488 0.069 Uiso 1 1 calc R P 1
C57 C 0.88483(11) 0.73332(12) -0.07824(9) 0.0440(7) Uiso 1 1 d . P 1
H57 H 0.9021 0.7699 -0.0760 0.053 Uiso 1 1 calc R P 1
C58 C 0.89365(10) 0.71133(11) -0.03879(9) 0.0384(7) Uiso 1 1 d . P 1
H58 H 0.9149 0.7331 -0.0090 0.046 Uiso 1 1 calc R P 1
C59 C 0.87155(10) 0.65782(10) -0.04290(9) 0.0390(8) Uani 1 1 d U P 1
H59 H 0.8786 0.6427 -0.0155 0.047 Uiso 1 1 calc R P 1
C60 C 0.83887(9) 0.62406(10) -0.08562(8) 0.0305(7) Uani 1 1 d U P 1
C61 C 0.88127(10) 0.53574(10) -0.14146(8) 0.0318(7) Uani 1 1 d U P 1
C62 C 0.86289(10) 0.52608(10) -0.19041(8) 0.0364(7) Uani 1 1 d U P 1
H62 H 0.8234 0.5109 -0.2061 0.044 Uiso 1 1 calc R P 1
C63 C 0.90093(12) 0.53816(11) -0.21641(10) 0.0504(10) Uani 1 1 d U P 1
H63 H 0.8875 0.5334 -0.2496 0.060 Uiso 1 1 calc R P 1
C64 C 0.95879(13) 0.55730(12) -0.19350(9) 0.0567(9) Uani 1 1 d U P 1
H64 H 0.9854 0.5652 -0.2113 0.068 Uiso 1 1 calc R P 1
C65 C 0.97917(11) 0.56540(12) -0.14498(11) 0.0578(10) Uani 1 1 d U P 1
H65 H 1.0195 0.5776 -0.1299 0.069 Uiso 1 1 calc R P 1
C66 C 0.93996(10) 0.55548(11) -0.11880(10) 0.0433(9) Uani 1 1 d U P 1
H66 H 0.9531 0.5621 -0.0855 0.052 Uiso 1 1 calc R P 1
C67 C 0.83967(10) 0.42089(10) -0.14600(8) 0.0318(6) Uiso 1 1 d . P 1
C68 C 0.89841(9) 0.41264(9) -0.13767(9) 0.0401(7) Uani 1 1 d U P 1
H68 H 0.9266 0.4336 -0.1106 0.048 Uiso 1 1 calc R P 1
C69 C 0.91541(12) 0.37191(12) -0.17078(10) 0.0491(8) Uiso 1 1 d . P 1
H69 H 0.9555 0.3658 -0.1662 0.059 Uiso 1 1 calc R P 1
C70 C 0.87319(11) 0.34110(12) -0.20985(10) 0.0476(7) Uiso 1 1 d . P 1
H70 H 0.8853 0.3146 -0.2319 0.057 Uiso 1 1 calc R P 1
C71 C 0.81479(11) 0.34792(11) -0.21741(9) 0.0461(7) Uiso 1 1 d . P 1
H71 H 0.7857 0.3260 -0.2434 0.055 Uiso 1 1 calc R P 1
C72 C 0.80115(13) 0.38824(10) -0.18517(9) 0.0469(8) Uani 1 1 d U P 1
H72 H 0.7610 0.3943 -0.1904 0.056 Uiso 1 1 calc R P 1
C73 C 0.87642(8) 0.76555(9) 0.51512(7) 0.0238(6) Uani 1 1 d U R 1
H73A H 0.9017 0.7389 0.5280 0.029 Uiso 1 1 calc R R 1
H73B H 0.9008 0.8018 0.5224 0.029 Uiso 1 1 calc R R 1
C74 C 0.81685(9) 0.78693(9) 0.43968(7) 0.0240(6) Uani 1 1 d U R 1
H74A H 0.8405 0.8237 0.4483 0.029 Uiso 1 1 calc R R 1
H74B H 0.8072 0.7748 0.4050 0.029 Uiso 1 1 calc R R 1
C75 C 0.85449(8) 0.74579(9) 0.46172(7) 0.0198(5) Uiso 1 1 d . R 1
C76 C 0.82441(8) 0.68530(8) 0.44650(7) 0.0204(6) Uani 1 1 d U R 1
H76A H 0.8132 0.6745 0.4117 0.025 Uiso 1 1 calc R R 1
H76B H 0.8530 0.6606 0.4585 0.025 Uiso 1 1 calc R R 1
C77 C 0.95790(9) 0.73120(8) 0.45702(7) 0.0218(6) Uani 1 1 d U R 1
C78 C 1.02497(9) 0.79941(9) 0.43453(7) 0.0271(6) Uani 1 1 d U R 1
C79 C 1.07011(9) 0.81118(9) 0.41362(7) 0.0251(5) Uiso 1 1 d . R 1
C80 C 1.09393(9) 0.76707(9) 0.38943(7) 0.0206(6) Uani 1 1 d U R 1
C81 C 1.07092(9) 0.71194(9) 0.38521(7) 0.0260(6) Uani 1 1 d U R 1
C82 C 1.02559(9) 0.70081(9) 0.40608(7) 0.0239(5) Uiso 1 1 d . R 1
C83 C 1.00247(9) 0.74378(8) 0.43087(8) 0.0242(6) Uani 1 1 d U R 1
C84 C 1.00313(9) 0.64156(10) 0.40308(8) 0.0297(7) Uani 1 1 d U R 1
C85 C 1.00031(9) 0.84475(9) 0.46111(9) 0.0306(7) Uani 1 1 d U R 1
C86 C 0.96960(11) 0.88036(11) 0.43819(10) 0.0534(9) Uani 1 1 d U R 1
H86 H 0.9651 0.8754 0.4052 0.064 Uiso 1 1 calc R R 1
C87 C 0.94428(13) 0.92394(13) 0.46019(11) 0.0621(9) Uiso 1 1 d . R 1
H87 H 0.9231 0.9478 0.4428 0.075 Uiso 1 1 calc R R 1
C88 C 0.95125(13) 0.93071(13) 0.50763(11) 0.0621(9) Uiso 1 1 d . R 1
H88 H 0.9354 0.9603 0.5238 0.075 Uiso 1 1 calc R R 1
C89 C 0.97989(12) 0.89648(12) 0.53117(10) 0.0517(8) Uiso 1 1 d . R 1
H89 H 0.9825 0.9009 0.5638 0.062 Uiso 1 1 calc R R 1
C90 C 1.00723(11) 0.85283(9) 0.50866(9) 0.0366(8) Uani 1 1 d U R 1
H90 H 1.0297 0.8300 0.5265 0.044 Uiso 1 1 calc R R 1
C91 C 1.09428(9) 0.86997(9) 0.41807(8) 0.0247(6) Uani 1 1 d U R 1
C92 C 1.09010(10) 0.89299(10) 0.37915(9) 0.0375(8) Uani 1 1 d U R 1
H92 H 1.0714 0.8714 0.3487 0.045 Uiso 1 1 calc R R 1
C93 C 1.11333(10) 0.94821(9) 0.38426(9) 0.0421(7) Uani 1 1 d U R 1
H93 H 1.1113 0.9633 0.3571 0.051 Uiso 1 1 calc R R 1
C94 C 1.13884(10) 0.98053(10) 0.42779(9) 0.0424(8) Uani 1 1 d U R 1
H94 H 1.1533 1.0182 0.4312 0.051 Uiso 1 1 calc R R 1
C95 C 1.14332(10) 0.95746(11) 0.46679(9) 0.0434(8) Uani 1 1 d U R 1
H95 H 1.1618 0.9793 0.4972 0.052 Uiso 1 1 calc R R 1
C96 C 1.12137(9) 0.90324(9) 0.46219(9) 0.0302(7) Uani 1 1 d U R 1
H96 H 1.1247 0.8882 0.4895 0.036 Uiso 1 1 calc R R 1
C97 C 1.14390(8) 0.77923(8) 0.36801(8) 0.0257(7) Uani 1 1 d U R 1
C98 C 1.13838(10) 0.77136(9) 0.32094(7) 0.0307(7) Uani 1 1 d U R 1
H98 H 1.1010 0.7585 0.2996 0.037 Uiso 1 1 calc R R 1
C99 C 1.18594(11) 0.78172(10) 0.30396(8) 0.0453(8) Uani 1 1 d U R 1
H99 H 1.1812 0.7767 0.2710 0.054 Uiso 1 1 calc R R 1
C100 C 1.24215(10) 0.79987(10) 0.33524(10) 0.0494(8) Uani 1 1 d U R 1
H100 H 1.2756 0.8062 0.3236 0.059 Uiso 1 1 calc R R 1
C101 C 1.24721(10) 0.80784(10) 0.38113(9) 0.0391(8) Uani 1 1 d U R 1
H101 H 1.2847 0.8208 0.4023 0.047 Uiso 1 1 calc R R 1
C102 C 1.19980(10) 0.79789(9) 0.39924(8) 0.0322(7) Uani 1 1 d U R 1
H102 H 1.2048 0.8036 0.4323 0.039 Uiso 1 1 calc R R 1
C103 C 1.09752(9) 0.66593(9) 0.35989(7) 0.0268(6) Uani 1 1 d U R 1
C104 C 1.06677(11) 0.63669(10) 0.31640(9) 0.0406(8) Uani 1 1 d U R 1
H104 H 1.0288 0.6449 0.3021 0.049 Uiso 1 1 calc R R 1
C105 C 1.09235(13) 0.59452(12) 0.29345(11) 0.0631(10) Uani 1 1 d U R 1
H105 H 1.0698 0.5724 0.2642 0.076 Uiso 1 1 calc R R 1
C106 C 1.14696(12) 0.58380(11) 0.31062(10) 0.0637(9) Uani 1 1 d U R 1
H106 H 1.1647 0.5571 0.2930 0.076 Uiso 1 1 calc R R 1
C107 C 1.17544(14) 0.61180(13) 0.35314(11) 0.0654(9) Uiso 1 1 d . R 1
H107 H 1.2131 0.6022 0.3666 0.078 Uiso 1 1 calc R R 1
C108 C 1.15398(10) 0.65498(10) 0.38001(9) 0.0383(6) Uiso 1 1 d . R 1
H108 H 1.1766 0.6753 0.4099 0.046 Uiso 1 1 calc R R 1
C109 C 0.68310(9) 0.71226(9) 0.56003(8) 0.0226(6) Uani 1 1 d U Q 1
H10A H 0.6922 0.7233 0.5947 0.027 Uiso 1 1 calc R Q 1
H10B H 0.6595 0.6754 0.5503 0.027 Uiso 1 1 calc R Q 1
C110 C 0.67604(9) 0.81391(9) 0.55315(8) 0.0245(5) Uiso 1 1 d . Q 1
H11C H 0.6476 0.8387 0.5412 0.029 Uiso 1 1 calc R Q 1
H11D H 0.6871 0.8247 0.5879 0.029 Uiso 1 1 calc R Q 1
C111 C 0.62356(9) 0.73484(9) 0.48451(7) 0.0218(6) Uani 1 1 d U Q 1
H11E H 0.5990 0.6987 0.4772 0.026 Uiso 1 1 calc R Q 1
H11F H 0.5985 0.7617 0.4716 0.026 Uiso 1 1 calc R Q 1
C112 C 0.64576(9) 0.75469(9) 0.53834(7) 0.0223(6) Uani 1 1 d U Q 1
C113 C 0.54253(10) 0.76853(10) 0.54337(8) 0.0302(6) Uiso 1 1 d . Q 1
C114 C 0.49707(9) 0.75474(10) 0.56931(7) 0.0244(7) Uani 1 1 d U Q 1
C115 C 0.47361(9) 0.79891(9) 0.59404(8) 0.0240(6) Uani 1 1 d U Q 1
C116 C 0.42776(9) 0.78704(9) 0.61400(8) 0.0223(6) Uani 1 1 d U Q 1
C117 C 0.40518(9) 0.73164(9) 0.60990(8) 0.0246(7) Uani 1 1 d U Q 1
C118 C 0.42898(9) 0.68831(8) 0.58612(7) 0.0193(6) Uani 1 1 d U Q 1
C119 C 0.47519(9) 0.69927(8) 0.56506(8) 0.0242(6) Uani 1 1 d U Q 1
C120 C 0.50170(9) 0.65312(9) 0.54010(8) 0.0286(7) Uani 1 1 d U Q 1
C121 C 0.49319(10) 0.64773(11) 0.49160(9) 0.0405(8) Uani 1 1 d U Q 1
H1A1 H 0.4713 0.6727 0.4761 0.049 Uiso 1 1 calc R Q 1
C122 C 0.51597(11) 0.60683(11) 0.46621(10) 0.0480(8) Uiso 1 1 d . Q 1
H122 H 0.5107 0.6040 0.4334 0.058 Uiso 1 1 calc R Q 1
C123 C 0.54546(13) 0.57121(14) 0.48758(11) 0.0644(9) Uiso 1 1 d . Q 1
H123 H 0.5605 0.5425 0.4696 0.077 Uiso 1 1 calc R Q 1
C124 C 0.55470(13) 0.57505(14) 0.53551(11) 0.0627(9) Uiso 1 1 d . Q 1
H124 H 0.5763 0.5492 0.5501 0.075 Uiso 1 1 calc R Q 1
C125 C 0.53216(10) 0.61723(9) 0.56315(10) 0.0399(8) Uani 1 1 d U Q 1
H125 H 0.5380 0.6203 0.5961 0.048 Uiso 1 1 calc R Q 1
C126 C 0.40520(9) 0.62951(9) 0.58147(9) 0.0290(7) Uani 1 1 d U Q 1
C127 C 0.40918(9) 0.60789(9) 0.62150(8) 0.0298(7) Uani 1 1 d U Q 1
H127 H 0.4266 0.6305 0.6518 0.036 Uiso 1 1 calc R Q 1
C128 C 0.38781(11) 0.55362(11) 0.61708(10) 0.0438(9) Uani 1 1 d U Q 1
H128 H 0.3909 0.5391 0.6446 0.053 Uiso 1 1 calc R Q 1
C129 C 0.36272(11) 0.52072(11) 0.57497(10) 0.0470(9) Uani 1 1 d U Q 1
H129 H 0.3487 0.4832 0.5728 0.056 Uiso 1 1 calc R Q 1
C130 C 0.35728(10) 0.54108(9) 0.53486(10) 0.0373(8) Uani 1 1 d U Q 1
H130 H 0.3392 0.5179 0.5049 0.045 Uiso 1 1 calc R Q 1
C131 C 0.37834(10) 0.59580(10) 0.53843(9) 0.0344(8) Uani 1 1 d U Q 1
H131 H 0.3741 0.6102 0.5107 0.041 Uiso 1 1 calc R Q 1
C132 C 0.35471(9) 0.71991(9) 0.62900(7) 0.0227(6) Uani 1 1 d U Q 1
C133 C 0.36212(9) 0.72828(10) 0.67794(9) 0.0326(8) Uani 1 1 d U Q 1
H133 H 0.4000 0.7410 0.6987 0.039 Uiso 1 1 calc R Q 1
C134 C 0.31488(11) 0.71819(11) 0.69594(10) 0.0425(7) Uiso 1 1 d . Q 1
H134 H 0.3204 0.7233 0.7290 0.051 Uiso 1 1 calc R Q 1
C135 C 0.25936(11) 0.70069(11) 0.66602(9) 0.0411(7) Uiso 1 1 d . Q 1
H135 H 0.2268 0.6941 0.6786 0.049 Uiso 1 1 calc R Q 1
C136 C 0.25108(10) 0.69267(11) 0.61752(9) 0.0403(9) Uani 1 1 d U Q 1
H136 H 0.2129 0.6814 0.5969 0.048 Uiso 1 1 calc R Q 1
C137 C 0.29842(9) 0.70115(10) 0.59983(9) 0.0335(8) Uani 1 1 d U Q 1
H137 H 0.2928 0.6941 0.5667 0.040 Uiso 1 1 calc R Q 1
C138 C 0.43169(11) 0.86439(11) 0.68344(9) 0.0447(9) Uani 1 1 d U Q 1
H138 H 0.4704 0.8583 0.6982 0.054 Uiso 1 1 calc R Q 1
C139 C 0.40302(13) 0.90579(11) 0.70619(10) 0.0654(10) Uani 1 1 d U Q 1
H139 H 0.4223 0.9271 0.7366 0.078 Uiso 1 1 calc R Q 1
C140 C 0.34881(12) 0.91461(11) 0.68456(12) 0.0682(10) Uani 1 1 d U Q 1
H140 H 0.3305 0.9425 0.7003 0.082 Uiso 1 1 calc R Q 1
C141 C 0.31882(13) 0.88540(12) 0.64105(10) 0.0540(8) Uiso 1 1 d . Q 1
H141 H 0.2809 0.8930 0.6259 0.065 Uiso 1 1 calc R Q 1
C142 C 0.34654(12) 0.84403(12) 0.61999(10) 0.0515(8) Uiso 1 1 d . Q 1
H142 H 0.3258 0.8218 0.5903 0.062 Uiso 1 1 calc R Q 1
C143 C 0.40266(10) 0.83350(10) 0.63993(8) 0.0299(7) Uani 1 1 d U Q 1
C144 C 0.49867(10) 0.85776(9) 0.59740(7) 0.0260(6) Uani 1 1 d U Q 1
C145 C 0.94418(11) 0.93728(10) 0.70040(8) 0.0387(8) Uani 1 1 d U S 1
H14B H 0.9587 0.9044 0.6843 0.046 Uiso 1 1 calc R S 1
H14C H 0.9085 0.9446 0.6782 0.046 Uiso 1 1 calc R S 1
C146 C 0.99033(11) 0.98610(11) 0.71075(9) 0.0436(8) Uani 1 1 d U S 1
H14D H 1.0235 0.9833 0.7373 0.052 Uiso 1 1 calc R S 1
H14E H 0.9735 1.0209 0.7196 0.052 Uiso 1 1 calc R S 1
C147 C 1.01236(11) 0.98653(12) 0.66625(8) 0.0479(9) Uani 1 1 d U S 1
H14F H 1.0346 0.9546 0.6604 0.058 Uiso 1 1 calc R S 1
H14G H 0.9783 0.9830 0.6387 0.058 Uiso 1 1 calc R S 1
C148 C 1.05179(13) 1.04017(13) 0.67242(11) 0.0675(11) Uani 1 1 d U S 1
H14H H 1.0307 1.0718 0.6805 0.101 Uiso 1 1 calc R S 1
H14I H 1.0626 1.0414 0.6430 0.101 Uiso 1 1 calc R S 1
H14J H 1.0875 1.0418 0.6977 0.101 Uiso 1 1 calc R S 1
C149 C 0.97738(11) 0.90850(11) 0.77835(8) 0.0418(8) Uani 1 1 d U S 1
H14K H 1.0059 0.9421 0.7928 0.050 Uiso 1 1 calc R S 1
H14L H 0.9621 0.8972 0.8036 0.050 Uiso 1 1 calc R S 1
C150 C 1.00916(14) 0.86320(12) 0.75868(10) 0.0683(11) Uani 1 1 d U S 1
H15A H 1.0255 0.8746 0.7339 0.082 Uiso 1 1 calc R S 1
H15B H 0.9809 0.8295 0.7439 0.082 Uiso 1 1 calc R S 1
C151 C 1.05929(14) 0.84963(15) 0.79654(11) 0.0795(13) Uani 1 1 d U S 1
H15C H 1.0866 0.8837 0.8123 0.095 Uiso 1 1 calc R S 1
H15D H 1.0428 0.8365 0.8205 0.095 Uiso 1 1 calc R S 1
C152 C 1.0918(2) 0.8073(2) 0.77686(17) 0.0397(13) Uiso 0.50 1 d P S 1
H15E H 1.0644 0.7746 0.7588 0.060 Uiso 1 1 calc R S 1
H15F H 1.1205 0.7969 0.8024 0.060 Uiso 1 1 calc R S 1
H15G H 1.1125 0.8219 0.7561 0.060 Uiso 1 1 calc R S 1
C153 C 0.87783(11) 0.87416(10) 0.72317(8) 0.0395(8) Uani 1 1 d U S 1
H15H H 0.8442 0.8861 0.7020 0.047 Uiso 1 1 calc R S 1
H15I H 0.8927 0.8441 0.7039 0.047 Uiso 1 1 calc R S 1
C154 C 0.85564(13) 0.85089(12) 0.75944(9) 0.0554(10) Uani 1 1 d U S 1
H15J H 0.8449 0.8811 0.7815 0.066 Uiso 1 1 calc R S 1
H15K H 0.8869 0.8331 0.7777 0.066 Uiso 1 1 calc R S 1
C155 C 0.80186(13) 0.80825(14) 0.73495(11) 0.0699(10) Uiso 1 1 d . S 1
H15L H 0.7742 0.8243 0.7120 0.084 Uiso 1 1 calc R S 1
H15M H 0.8145 0.7753 0.7172 0.084 Uiso 1 1 calc R S 1
C156 C 0.7728(3) 0.7917(3) 0.7660(2) 0.089(2) Uiso 0.50 1 d P S 1
H15N H 0.7473 0.7570 0.7506 0.134 Uiso 1 1 calc R S 1
H15O H 0.7490 0.8204 0.7757 0.134 Uiso 1 1 calc R S 1
H15P H 0.8017 0.7860 0.7938 0.134 Uiso 1 1 calc R S 1
C856 C 0.7472(3) 0.8285(3) 0.7135(3) 0.0295(18) Uiso 0.30 1 d P I 2
C157 C 0.90142(11) 0.97155(11) 0.76739(8) 0.0424(9) Uani 1 1 d U S 1
H15Q H 0.9341 1.0015 0.7832 0.051 Uiso 1 1 calc R S 1
H15R H 0.8860 0.9593 0.7922 0.051 Uiso 1 1 calc R S 1
C158 C 0.85241(12) 0.99607(13) 0.73658(10) 0.0598(11) Uani 1 1 d U S 1
H15S H 0.8702 1.0186 0.7183 0.072 Uiso 1 1 calc R S 1
H15T H 0.8253 0.9653 0.7138 0.072 Uiso 1 1 calc R S 1
C159 C 0.81704(13) 1.03185(14) 0.76362(11) 0.0774(13) Uani 1 1 d DU S 1
H15U H 0.8063 1.0117 0.7865 0.093 Uiso 1 1 calc R S 1
H15V H 0.8431 1.0659 0.7820 0.093 Uiso 1 1 calc R S 1
C160 C 0.7673(2) 1.0474(3) 0.7388(2) 0.0405(16) Uiso 0.40 1 d PD S 1
H16A H 0.7775 1.0779 0.7245 0.061 Uiso 0.40 1 calc PR S 1
H16B H 0.7425 1.0595 0.7598 0.061 Uiso 0.40 1 calc PR S 1
H16C H 0.7459 1.0159 0.7140 0.061 Uiso 0.40 1 calc PR S 1
C860 C 0.7643(4) 0.9895(4) 0.7685(3) 0.045(2) Uiso 0.30 1 d P J 2
C161 C 0.59909(11) 0.52752(11) 0.23199(9) 0.0402(8) Uani 1 1 d U T 1
H16D H 0.5662 0.4978 0.2165 0.048 Uiso 1 1 calc R T 1
H16E H 0.6147 0.5392 0.2070 0.048 Uiso 1 1 calc R T 1
C162 C 0.64646(13) 0.50434(13) 0.26289(10) 0.0647(11) Uani 1 1 d U T 1
H16F H 0.6284 0.4813 0.2807 0.078 Uiso 1 1 calc R T 1
H16G H 0.6730 0.5352 0.2859 0.078 Uiso 1 1 calc R T 1
C163 C 0.68170(13) 0.46999(15) 0.23586(11) 0.0737(13) Uani 1 1 d DU T 1
H16H H 0.6545 0.4394 0.2130 0.088 Uiso 1 1 calc R T 1
H16I H 0.6984 0.4933 0.2176 0.088 Uiso 1 1 calc R T 1
C164 C 0.7271(3) 0.4472(3) 0.2614(2) 0.0483(19) Uiso 0.40 1 d PD T 1
H16J H 0.7504 0.4756 0.2881 0.072 Uiso 0.40 1 calc PR T 1
H16K H 0.7522 0.4330 0.2412 0.072 Uiso 0.40 1 calc PR T 1
H16L H 0.7108 0.4168 0.2730 0.072 Uiso 0.40 1 calc PR T 1
C864 C 0.7360(4) 0.4978(4) 0.2341(3) 0.041(2) Uiso 0.30 1 d P K 2
C165 C 0.55631(11) 0.56383(11) 0.29959(8) 0.0389(8) Uani 1 1 d U T 1
H16M H 0.5404 0.5967 0.3142 0.047 Uiso 1 1 calc R T 1
H16N H 0.5917 0.5581 0.3230 0.047 Uiso 1 1 calc R T 1
C166 C 0.51039(11) 0.51338(12) 0.28942(9) 0.0491(10) Uani 1 1 d U T 1
H16O H 0.4768 0.5156 0.2629 0.059 Uiso 1 1 calc R T 1
H16P H 0.5280 0.4790 0.2806 0.059 Uiso 1 1 calc R T 1
C167 C 0.48927(13) 0.51224(12) 0.33301(11) 0.0586(11) Uani 1 1 d U T 1
H16Q H 0.4674 0.5444 0.3393 0.070 Uiso 1 1 calc R T 1
H16R H 0.5236 0.5155 0.3603 0.070 Uiso 1 1 calc R T 1
C168 C 0.44915(14) 0.45846(14) 0.32731(12) 0.0796(14) Uani 1 1 d U T 1
H16S H 0.4132 0.4570 0.3023 0.119 Uiso 1 1 calc R T 1
H16T H 0.4388 0.4576 0.3569 0.119 Uiso 1 1 calc R T 1
H16U H 0.4699 0.4265 0.3191 0.119 Uiso 1 1 calc R T 1
C169 C 0.62209(12) 0.62740(12) 0.27668(9) 0.0497(10) Uani 1 1 d U T 1
H16V H 0.6047 0.6578 0.2933 0.060 Uiso 1 1 calc R T 1
H16W H 0.6551 0.6178 0.3001 0.060 Uiso 1 1 calc R T 1
C170 C 0.64676(13) 0.64868(13) 0.23991(10) 0.0559(10) Uani 1 1 d U T 1
H17A H 0.6164 0.6660 0.2203 0.067 Uiso 1 1 calc R T 1
H17B H 0.6579 0.6174 0.2191 0.067 Uiso 1 1 calc R T 1
C171 C 0.70282(17) 0.69285(14) 0.26532(10) 0.1042(14) Uani 1 1 d U T 1
H17C H 0.6910 0.7251 0.2846 0.125 Uiso 1 1 calc R T 1
H17D H 0.7319 0.6761 0.2866 0.125 Uiso 1 1 calc R T 1
C172 C 0.7294(2) 0.7113(3) 0.2312(2) 0.0353(15) Uiso 0.40 1 d P T 1
H17E H 0.7212 0.6821 0.2027 0.053 Uiso 0.40 1 calc PR T 1
H17F H 0.7721 0.7197 0.2445 0.053 Uiso 0.40 1 calc PR T 1
H17G H 0.7131 0.7447 0.2235 0.053 Uiso 0.40 1 calc PR T 1
C872 C 0.7560(4) 0.6727(4) 0.2923(3) 0.086(3) Uiso 0.40 1 d P L 2
C173 C 0.52514(12) 0.58996(12) 0.22234(9) 0.0518(10) Uani 1 1 d U T 1
H17H H 0.4966 0.5562 0.2088 0.062 Uiso 1 1 calc R T 1
H17I H 0.5400 0.6001 0.1965 0.062 Uiso 1 1 calc R T 1
C174 C 0.49289(13) 0.63649(13) 0.24125(10) 0.0629(11) Uani 1 1 d U T 1
H17J H 0.4767 0.6262 0.2665 0.075 Uiso 1 1 calc R T 1
H17K H 0.5211 0.6704 0.2552 0.075 Uiso 1 1 calc R T 1
C175 C 0.44397(13) 0.64855(14) 0.20395(12) 0.0762(13) Uani 1 1 d DU T 1
H17L H 0.4178 0.6138 0.1879 0.091 Uiso 1 1 calc R T 1
H17M H 0.4606 0.6622 0.1803 0.091 Uiso 1 1 calc R T 1
C176 C 0.40714(14) 0.69228(15) 0.22390(14) 0.1105(15) Uani 1 1 d DU T 1
H17N H 0.4032 0.6866 0.2545 0.166 Uiso 1 1 calc R T 1
H17O H 0.3680 0.6883 0.2021 0.166 Uiso 1 1 calc R T 1
H17P H 0.4270 0.7296 0.2276 0.166 Uiso 1 1 calc R T 1
C177 C 0.61218(12) 0.21864(11) 0.07483(10) 0.0513(10) Uani 1 1 d U U 1
H17Q H 0.6418 0.2002 0.0610 0.062 Uiso 1 1 calc R U 1
H17R H 0.6000 0.1955 0.0953 0.062 Uiso 1 1 calc R U 1
C178 C 0.55858(13) 0.22121(12) 0.03509(12) 0.0630(11) Uani 1 1 d U U 1
H17S H 0.5264 0.2350 0.0484 0.076 Uiso 1 1 calc R U 1
H17T H 0.5690 0.2471 0.0161 0.076 Uiso 1 1 calc R U 1
C179 C 0.53838(14) 0.16379(15) 0.00432(12) 0.0856(15) Uani 1 1 d DU U 1
H17U H 0.5011 0.1644 -0.0193 0.103 Uiso 1 1 calc R U 1
H17V H 0.5308 0.1376 0.0240 0.103 Uiso 1 1 calc R U 1
C180 C 0.5847(2) 0.1440(2) -0.02082(16) 0.160(3) Uani 1 1 d DU U 1
H18A H 0.5919 0.1697 -0.0405 0.241 Uiso 1 1 calc R U 1
H18B H 0.5705 0.1069 -0.0406 0.241 Uiso 1 1 calc R U 1
H18C H 0.6213 0.1425 0.0025 0.241 Uiso 1 1 calc R U 1
C181 C 0.66335(12) 0.31145(11) 0.07566(11) 0.0608(11) Uani 1 1 d U U 1
H18D H 0.6287 0.3207 0.0536 0.073 Uiso 1 1 calc R U 1
H18E H 0.6837 0.3466 0.0969 0.073 Uiso 1 1 calc R U 1
C182 C 0.70475(16) 0.28770(16) 0.04729(15) 0.1241(17) Uani 1 1 d U U 1
H18F H 0.6858 0.2517 0.0266 0.149 Uiso 1 1 calc R U 1
H18G H 0.7411 0.2809 0.0690 0.149 Uiso 1 1 calc R U 1
C183 C 0.72094(18) 0.32696(18) 0.01701(15) 0.0759(13) Uiso 0.80 1 d P U 1
H18H H 0.7321 0.3064 -0.0107 0.091 Uiso 0.80 1 calc PR U 1
H18I H 0.6880 0.3481 0.0062 0.091 Uiso 0.80 1 calc PR U 1
C184 C 0.7635(3) 0.3579(3) 0.0448(3) 0.060(2) Uiso 0.40 1 d P U 1
H18J H 0.7494 0.3897 0.0620 0.091 Uiso 0.40 1 calc PR U 1
H18K H 0.7898 0.3710 0.0272 0.091 Uiso 0.40 1 calc PR U 1
H18L H 0.7850 0.3375 0.0671 0.091 Uiso 0.40 1 calc PR U 1
C185 C 0.59879(11) 0.30704(11) 0.12757(11) 0.0536(10) Uani 1 1 d U U 1
H18M H 0.5674 0.3155 0.1022 0.064 Uiso 1 1 calc R U 1
H18N H 0.6202 0.3428 0.1471 0.064 Uiso 1 1 calc R U 1
C186 C 0.57020(13) 0.27767(12) 0.15802(11) 0.0644(11) Uani 1 1 d U U 1
H18O H 0.6018 0.2706 0.1839 0.077 Uiso 1 1 calc R U 1
H18P H 0.5506 0.2412 0.1388 0.077 Uiso 1 1 calc R U 1
C187 C 0.52262(16) 0.30858(15) 0.18094(18) 0.149(2) Uani 1 1 d U U 1
H18Q H 0.4944 0.3230 0.1572 0.179 Uiso 1 1 calc R U 1
H18R H 0.5006 0.2830 0.1942 0.179 Uiso 1 1 calc R U 1
C188 C 0.5573(2) 0.35308(19) 0.21734(19) 0.173(2) Uani 1 1 d U U 1
H18S H 0.5863 0.3380 0.2395 0.260 Uiso 1 1 calc R U 1
H18T H 0.5315 0.3732 0.2341 0.260 Uiso 1 1 calc R U 1
H18U H 0.5776 0.3785 0.2033 0.260 Uiso 1 1 calc R U 1
C189 C 0.69111(12) 0.26216(11) 0.14154(11) 0.0536(10) Uani 1 1 d U U 1
H18V H 0.7165 0.2405 0.1249 0.064 Uiso 1 1 calc R U 1
H18W H 0.6746 0.2379 0.1592 0.064 Uiso 1 1 calc R U 1
C190 C 0.72945(13) 0.31023(13) 0.17655(12) 0.0689(12) Uani 1 1 d U U 1
H19A H 0.7059 0.3305 0.1959 0.083 Uiso 1 1 calc R U 1
H19B H 0.7451 0.3361 0.1597 0.083 Uiso 1 1 calc R U 1
C191 C 0.78003(13) 0.28964(13) 0.20808(10) 0.0595(11) Uani 1 1 d U U 1
H19C H 0.8013 0.2667 0.1882 0.071 Uiso 1 1 calc R U 1
H19D H 0.7640 0.2658 0.2263 0.071 Uiso 1 1 calc R U 1
C192 C 0.82320(14) 0.33639(15) 0.24206(11) 0.0826(14) Uani 1 1 d U U 1
H19E H 0.8414 0.3586 0.2243 0.124 Uiso 1 1 calc R U 1
H19F H 0.8538 0.3208 0.2626 0.124 Uiso 1 1 calc R U 1
H19G H 0.8023 0.3599 0.2613 0.124 Uiso 1 1 calc R U 1
C193 C 0.90101(11) 0.19241(10) 0.87285(9) 0.0445(9) Uani 1 1 d U V 1
H19H H 0.8794 0.1569 0.8530 0.053 Uiso 1 1 calc R V 1
H19I H 0.9322 0.1835 0.8981 0.053 Uiso 1 1 calc R V 1
C194 C 0.92996(13) 0.22270(12) 0.84289(11) 0.0633(11) Uani 1 1 d U V 1
H19J H 0.9519 0.2583 0.8623 0.076 Uiso 1 1 calc R V 1
H19K H 0.8993 0.2310 0.8169 0.076 Uiso 1 1 calc R V 1
C195 C 0.97268(11) 0.18671(12) 0.82239(9) 0.0506(8) Uani 1 1 d U V 1
H19L H 1.0025 0.2112 0.8149 0.061 Uiso 1 1 calc R V 1
H19M H 0.9936 0.1677 0.8466 0.061 Uiso 1 1 calc R V 1
C196 C 0.94262(15) 0.14428(15) 0.77908(12) 0.0401(9) Uiso 0.70 1 d P V 1
H19N H 0.9181 0.1161 0.7873 0.060 Uiso 1 1 calc R V 1
H19O H 0.9722 0.1267 0.7652 0.060 Uiso 1 1 calc R V 1
H19P H 0.9179 0.1622 0.7563 0.060 Uiso 1 1 calc R V 1
C197 C 0.80712(11) 0.23786(11) 0.85808(11) 0.0520(10) Uani 1 1 d U V 1
H19Q H 0.7818 0.2597 0.8747 0.062 Uiso 1 1 calc R V 1
H19R H 0.8234 0.2618 0.8401 0.062 Uiso 1 1 calc R V 1
C198 C 0.76881(12) 0.18920(11) 0.82353(12) 0.0600(11) Uani 1 1 d U V 1
H19S H 0.7521 0.1645 0.8407 0.072 Uiso 1 1 calc R V 1
H19T H 0.7928 0.1678 0.8053 0.072 Uiso 1 1 calc R V 1
C199 C 0.71920(11) 0.20904(13) 0.79017(10) 0.0545(10) Uani 1 1 d U V 1
H19U H 0.6976 0.2331 0.8088 0.065 Uiso 1 1 calc R V 1
H19V H 0.7362 0.2315 0.7715 0.065 Uiso 1 1 calc R V 1
C200 C 0.67653(15) 0.16183(16) 0.75703(12) 0.0926(16) Uani 1 1 d U V 1
H20A H 0.6979 0.1371 0.7393 0.139 Uiso 1 1 calc R V 1
H20B H 0.6469 0.1766 0.7351 0.139 Uiso 1 1 calc R V 1
H20C H 0.6572 0.1411 0.7752 0.139 Uiso 1 1 calc R V 1
C201 C 0.88748(12) 0.27961(10) 0.92454(11) 0.0500(10) Uani 1 1 d U V 1
H20D H 0.8576 0.2988 0.9375 0.060 Uiso 1 1 calc R V 1
H20E H 0.8999 0.3018 0.9036 0.060 Uiso 1 1 calc R V 1
C202 C 0.94058(13) 0.27978(12) 0.96526(11) 0.0652(11) Uani 1 1 d U V 1
H20F H 0.9735 0.2663 0.9528 0.078 Uiso 1 1 calc R V 1
H20G H 0.9305 0.2543 0.9847 0.078 Uiso 1 1 calc R V 1
C203 C 0.96012(13) 0.33879(12) 0.99618(11) 0.0643(11) Uani 1 1 d U V 1
H20H H 0.9981 0.3389 1.0192 0.077 Uiso 1 1 calc R V 1
H20I H 0.9664 0.3647 0.9760 0.077 Uiso 1 1 calc R V 1
C204 C 0.91650(17) 0.35870(18) 1.02191(14) 0.0591(12) Uiso 0.70 1 d P V 1
H20J H 0.8806 0.3637 0.9994 0.089 Uiso 1 1 calc R V 1
H20K H 0.9330 0.3941 1.0437 0.089 Uiso 1 1 calc R V 1
H20L H 0.9072 0.3314 1.0397 0.089 Uiso 1 1 calc R V 1
C205 C 0.83762(11) 0.18700(11) 0.92487(11) 0.0561(10) Uani 1 1 d U V 1
H20M H 0.8725 0.1731 0.9428 0.067 Uiso 1 1 calc R V 1
H20N H 0.8121 0.1545 0.9031 0.067 Uiso 1 1 calc R V 1
C206 C 0.80317(17) 0.21341(18) 0.96042(14) 0.0427(12) Uiso 0.60 1 d P V 1
H20O H 0.8310 0.2360 0.9891 0.051 Uiso 1 1 calc R V 1
H20P H 0.7760 0.2378 0.9461 0.051 Uiso 1 1 calc R V 1
C906 C 0.7756(3) 0.2049(3) 0.9328(2) 0.071(2) Uiso 0.50 1 d P M 2
C207 C 0.76874(15) 0.16704(15) 0.97288(12) 0.0410(9) Uiso 0.70 1 d PD V 1
H20Q H 0.7988 0.1468 0.9897 0.049 Uiso 1 1 calc R V 1
H20R H 0.7497 0.1856 0.9967 0.049 Uiso 1 1 calc R V 1
C208 C 0.7266(2) 0.1268(2) 0.9434(2) 0.0382(16) Uiso 0.40 1 d PD V 1
H20S H 0.6937 0.1442 0.9273 0.057 Uiso 0.40 1 calc PR V 1
H20T H 0.7124 0.1025 0.9616 0.057 Uiso 0.40 1 calc PR V 1
H20U H 0.7434 0.1050 0.9200 0.057 Uiso 0.40 1 calc PR V 1
C209 C 0.53769(9) 0.98046(9) 0.34668(8) 0.0268(6) Uani 1 1 d U W 1
H20V H 0.5350 1.0161 0.3671 0.032 Uiso 1 1 calc R W 1
H20W H 0.5659 0.9878 0.3282 0.032 Uiso 1 1 calc R W 1
C210 C 0.47810(10) 0.96006(11) 0.31303(8) 0.0370(8) Uani 1 1 d U W 1
H21A H 0.4499 0.9504 0.3308 0.044 Uiso 1 1 calc R W 1
H21B H 0.4809 0.9262 0.2904 0.044 Uiso 1 1 calc R W 1
C211 C 0.45576(10) 1.00424(11) 0.28630(10) 0.0461(9) Uani 1 1 d U W 1
H21C H 0.4543 1.0383 0.3092 0.055 Uiso 1 1 calc R W 1
H21D H 0.4839 1.0132 0.2683 0.055 Uiso 1 1 calc R W 1
C212 C 0.39631(12) 0.98679(14) 0.25325(12) 0.0818(13) Uani 1 1 d U W 1
H21E H 0.3975 0.9535 0.2301 0.123 Uiso 1 1 calc R W 1
H21F H 0.3844 1.0166 0.2371 0.123 Uiso 1 1 calc R W 1
H21G H 0.3679 0.9788 0.2709 0.123 Uiso 1 1 calc R W 1
C213 C 0.52654(9) 0.93996(9) 0.41409(7) 0.0277(6) Uani 1 1 d U W 1
H21H H 0.4857 0.9237 0.3973 0.033 Uiso 1 1 calc R W 1
H21I H 0.5252 0.9786 0.4300 0.033 Uiso 1 1 calc R W 1
C214 C 0.55079(10) 0.90688(10) 0.45184(8) 0.0337(7) Uani 1 1 d U W 1
H21J H 0.5437 0.8668 0.4375 0.040 Uiso 1 1 calc R W 1
H21K H 0.5938 0.9174 0.4645 0.040 Uiso 1 1 calc R W 1
C215 C 0.52053(11) 0.91886(12) 0.49172(10) 0.0511(8) Uiso 1 1 d . W 1
H21L H 0.5374 0.8979 0.5158 0.061 Uiso 1 1 calc R W 1
H21M H 0.5299 0.9588 0.5066 0.061 Uiso 1 1 calc R W 1
C216 C 0.45574(14) 0.90495(14) 0.47787(10) 0.0789(12) Uani 1 1 d U W 1
H21N H 0.4376 0.9314 0.4600 0.118 Uiso 1 1 calc R W 1
H21O H 0.4414 0.9068 0.5061 0.118 Uiso 1 1 calc R W 1
H21P H 0.4453 0.8674 0.4583 0.118 Uiso 1 1 calc R W 1
C217 C 0.55824(10) 0.88190(10) 0.35009(8) 0.0336(6) Uiso 1 1 d . W 1
H21Q H 0.5741 0.8583 0.3722 0.040 Uiso 1 1 calc R W 1
H21R H 0.5161 0.8681 0.3357 0.040 Uiso 1 1 calc R W 1
C218 C 0.59020(11) 0.87500(10) 0.31158(9) 0.0408(8) Uani 1 1 d U W 1
H21S H 0.6332 0.8795 0.3258 0.049 Uiso 1 1 calc R W 1
H21T H 0.5814 0.9041 0.2932 0.049 Uiso 1 1 calc R W 1
C219 C 0.57154(12) 0.81823(11) 0.27893(9) 0.0464(9) Uani 1 1 d U W 1
H21U H 0.5292 0.8150 0.2629 0.056 Uiso 1 1 calc R W 1
H21V H 0.5772 0.7893 0.2978 0.056 Uiso 1 1 calc R W 1
C220 C 0.60676(14) 0.80851(13) 0.24204(10) 0.0659(12) Uani 1 1 d U W 1
H22A H 0.6042 0.8390 0.2253 0.099 Uiso 1 1 calc R W 1
H22B H 0.5906 0.7735 0.2196 0.099 Uiso 1 1 calc R W 1
H22C H 0.6480 0.8069 0.2576 0.099 Uiso 1 1 calc R W 1
C221 C 0.62663(10) 0.96256(10) 0.40148(8) 0.0345(7) Uani 1 1 d U W 1
H22D H 0.6464 0.9681 0.3768 0.041 Uiso 1 1 calc R W 1
H22E H 0.6455 0.9339 0.4168 0.041 Uiso 1 1 calc R W 1
C222 C 0.63717(10) 1.01700(10) 0.43837(9) 0.0365(8) Uani 1 1 d U W 1
H22F H 0.6153 1.0452 0.4245 0.044 Uiso 1 1 calc R W 1
H22G H 0.6223 1.0109 0.4654 0.044 Uiso 1 1 calc R W 1
C223 C 0.70193(11) 1.03779(10) 0.45506(11) 0.0486(10) Uani 1 1 d U W 1
H22H H 0.7171 1.0426 0.4278 0.058 Uiso 1 1 calc R W 1
H22I H 0.7236 1.0102 0.4699 0.058 Uiso 1 1 calc R W 1
C224 C 0.71224(13) 1.09261(11) 0.49028(10) 0.0578(11) Uani 1 1 d U W 1
H22J H 0.6922 1.1203 0.4751 0.087 Uiso 1 1 calc R W 1
H22K H 0.7546 1.1050 0.5015 0.087 Uiso 1 1 calc R W 1
H22L H 0.6966 1.0879 0.5170 0.087 Uiso 1 1 calc R W 1
C225 C 0.94173(10) 0.61792(9) 0.65006(8) 0.0291(7) Uani 1 1 d U X 1
H22M H 0.9253 0.6417 0.6282 0.035 Uiso 1 1 calc R X 1
H22N H 0.9839 0.6317 0.6639 0.035 Uiso 1 1 calc R X 1
C226 C 0.91040(10) 0.62405(10) 0.68947(8) 0.0328(8) Uani 1 1 d U X 1
H22O H 0.8673 0.6185 0.6757 0.039 Uiso 1 1 calc R X 1
H22P H 0.9206 0.5954 0.7080 0.039 Uiso 1 1 calc R X 1
C227 C 0.92784(11) 0.68006(10) 0.72094(8) 0.0382(8) Uani 1 1 d U X 1
H22Q H 0.9230 0.7083 0.7014 0.046 Uiso 1 1 calc R X 1
H22R H 0.9700 0.6834 0.7376 0.046 Uiso 1 1 calc R X 1
C228 C 0.89176(14) 0.69236(14) 0.75771(10) 0.0743(12) Uani 1 1 d U X 1
H22S H 0.8497 0.6855 0.7418 0.111 Uiso 1 1 calc R X 1
H22T H 0.9018 0.7312 0.7745 0.111 Uiso 1 1 calc R X 1
H22U H 0.9009 0.6682 0.7802 0.111 Uiso 1 1 calc R X 1
C229 C 0.97212(10) 0.56070(11) 0.58558(8) 0.0358(7) Uiso 1 1 d . X 1
H22V H 1.0129 0.5773 0.6024 0.043 Uiso 1 1 calc R X 1
H22W H 0.9740 0.5221 0.5701 0.043 Uiso 1 1 calc R X 1
C230 C 0.94929(11) 0.59197(11) 0.54791(9) 0.0403(8) Uani 1 1 d U X 1
H23A H 0.9549 0.6321 0.5619 0.048 Uiso 1 1 calc R X 1
H23B H 0.9066 0.5805 0.5343 0.048 Uiso 1 1 calc R X 1
C231 C 0.98135(11) 0.58106(11) 0.50870(8) 0.0484(8) Uani 1 1 d U X 1
H23C H 0.9731 0.5411 0.4938 0.058 Uiso 1 1 calc R X 1
H23D H 0.9643 0.6017 0.4844 0.058 Uiso 1 1 calc R X 1
C232 C 1.04658(12) 0.59639(18) 0.52316(12) 0.1048(16) Uani 1 1 d U X 1
H23E H 1.0559 0.6352 0.5401 0.157 Uiso 1 1 calc R X 1
H23F H 1.0618 0.5915 0.4951 0.157 Uiso 1 1 calc R X 1
H23G H 1.0649 0.5726 0.5437 0.157 Uiso 1 1 calc R X 1
C233 C 0.87227(9) 0.53780(9) 0.59821(8) 0.0295(7) Uani 1 1 d U X 1
H23H H 0.8520 0.5324 0.6227 0.035 Uiso 1 1 calc R X 1
H23I H 0.8538 0.5664 0.5826 0.035 Uiso 1 1 calc R X 1
C234 C 0.86273(10) 0.48406(11) 0.56213(9) 0.0388(8) Uani 1 1 d U X 1
H23J H 0.8851 0.4565 0.5764 0.047 Uiso 1 1 calc R X 1
H23K H 0.8779 0.4904 0.5353 0.047 Uiso 1 1 calc R X 1
C235 C 0.79782(11) 0.46118(11) 0.54430(10) 0.0430(9) Uani 1 1 d U X 1
H23L H 0.7756 0.4883 0.5292 0.052 Uiso 1 1 calc R X 1
H23M H 0.7823 0.4559 0.5713 0.052 Uiso 1 1 calc R X 1
C236 C 0.78828(13) 0.40530(12) 0.50843(11) 0.0622(12) Uani 1 1 d U X 1
H23N H 0.8021 0.4108 0.4811 0.093 Uiso 1 1 calc R X 1
H23O H 0.7463 0.3914 0.4983 0.093 Uiso 1 1 calc R X 1
H23P H 0.8104 0.3784 0.5232 0.093 Uiso 1 1 calc R X 1
C237 C 0.96213(10) 0.52104(10) 0.65306(8) 0.0336(6) Uiso 1 1 d . X 1
H23Q H 0.9647 0.4853 0.6326 0.040 Uiso 1 1 calc R X 1
H23R H 0.9341 0.5136 0.6717 0.040 Uiso 1 1 calc R X 1
C238 C 1.02226(10) 0.54098(10) 0.68689(9) 0.0352(8) Uani 1 1 d U X 1
H23S H 1.0199 0.5745 0.7100 0.042 Uiso 1 1 calc R X 1
H23T H 1.0506 0.5508 0.6693 0.042 Uiso 1 1 calc R X 1
C239 C 1.04352(12) 0.49548(11) 0.71257(9) 0.0433(9) Uani 1 1 d U X 1
H23U H 1.0148 0.4858 0.7299 0.052 Uiso 1 1 calc R X 1
H23V H 1.0452 0.4620 0.6891 0.052 Uiso 1 1 calc R X 1
C240 C 1.10320(15) 0.51237(15) 0.74662(13) 0.0925(15) Uani 1 1 d U X 1
H24A H 1.1325 0.5189 0.7293 0.139 Uiso 1 1 calc R X 1
H24B H 1.1137 0.4828 0.7636 0.139 Uiso 1 1 calc R X 1
H24C H 1.1023 0.5464 0.7692 0.139 Uiso 1 1 calc R X 1
C241 C 0.1719(3) -0.0524(2) 0.73130(17) 0.212(3) Uani 1 1 d U J 1
H24D H 0.1300 -0.0653 0.7171 0.319 Uiso 1 1 calc R J 1
H24E H 0.1946 -0.0841 0.7291 0.319 Uiso 1 1 calc R J 1
H24F H 0.1852 -0.0257 0.7146 0.319 Uiso 1 1 calc R J 1
C242 C 0.18075(16) -0.02497(19) 0.7823(2) 0.172(3) Uani 1 1 d U J 1
H24G H 0.1761 -0.0529 0.8012 0.206 Uiso 1 1 calc R J 1
H24H H 0.2205 -0.0041 0.7953 0.206 Uiso 1 1 calc R J 1
C243 C 0.13594(15) 0.0392(2) 0.82833(12) 0.1192(18) Uani 1 1 d U J 1
H24I H 0.1760 0.0577 0.8451 0.143 Uiso 1 1 calc R J 1
H24J H 0.1254 0.0115 0.8458 0.143 Uiso 1 1 calc R J 1
C244 C 0.09194(16) 0.08221(16) 0.82673(11) 0.0949(16) Uani 1 1 d U J 1
H24K H 0.0885 0.0967 0.7981 0.142 Uiso 1 1 calc R J 1
H24L H 0.1059 0.1127 0.8544 0.142 Uiso 1 1 calc R J 1
H24M H 0.0534 0.0647 0.8268 0.142 Uiso 1 1 calc R J 1
C245 C 0.5801(3) 0.8186(3) 0.9050(2) 0.0644(18) Uiso 0.50 1 d P K 1
H24N H 0.6035 0.8548 0.9188 0.097 Uiso 0.50 1 calc PR K 1
H24O H 0.5572 0.8093 0.9264 0.097 Uiso 0.50 1 calc PR K 1
H24P H 0.5534 0.8199 0.8747 0.097 Uiso 0.50 1 calc PR K 1
C246 C 0.6186(2) 0.7773(2) 0.8980(2) 0.0520(15) Uiso 0.50 1 d P K 1
H24Q H 0.6494 0.7802 0.9276 0.062 Uiso 0.50 1 calc PR K 1
H24R H 0.5958 0.7402 0.8903 0.062 Uiso 0.50 1 calc PR K 1
C247 C 0.6798(3) 0.7379(3) 0.8567(2) 0.081(2) Uiso 0.50 1 d P K 1
H24S H 0.6555 0.7022 0.8405 0.097 Uiso 0.50 1 calc PR K 1
H24T H 0.7060 0.7336 0.8867 0.097 Uiso 0.50 1 calc PR K 1
C248 C 0.7180(3) 0.7613(3) 0.8224(2) 0.0515(19) Uiso 0.40 1 d P K 1
H24U H 0.6955 0.7498 0.7894 0.077 Uiso 0.40 1 calc PR K 1
H24V H 0.7557 0.7460 0.8265 0.077 Uiso 0.40 1 calc PR K 1
H24W H 0.7252 0.8018 0.8312 0.077 Uiso 0.40 1 calc PR K 1
C249 C 0.84891(19) 0.10819(18) 0.39634(15) 0.0625(13) Uiso 0.70 1 d P H 1
H2A9 H 0.8111 0.1039 0.3722 0.075 Uiso 0.70 1 calc PR H 1
H24 H 0.8799 0.1219 0.3826 0.075 Uiso 0.70 1 calc PR H 1
C250 C 0.85979(19) 0.05593(19) 0.40361(16) 0.0696(14) Uiso 0.70 1 d P H 1
H25A H 0.9023 0.0538 0.4109 0.104 Uiso 0.70 1 calc PR H 1
H25B H 0.8402 0.0281 0.3751 0.104 Uiso 0.70 1 calc PR H 1
H25C H 0.8446 0.0488 0.4299 0.104 Uiso 0.70 1 calc PR H 1
C251 C 0.8445(2) 0.2428(2) 0.47816(17) 0.0842(17) Uiso 0.70 1 d P H 1
H25D H 0.8667 0.2311 0.5061 0.126 Uiso 0.70 1 calc PR H 1
H25E H 0.8090 0.2575 0.4844 0.126 Uiso 0.70 1 calc PR H 1
H25F H 0.8689 0.2716 0.4706 0.126 Uiso 0.70 1 calc PR H 1
C252 C 0.8287(2) 0.1982(2) 0.44091(19) 0.0930(18) Uiso 0.70 1 d P H 1
H25G H 0.7855 0.1905 0.4351 0.112 Uiso 0.70 1 calc PR H 1
H25H H 0.8351 0.2132 0.4139 0.112 Uiso 0.70 1 calc PR H 1
C253 C 0.41089(17) 0.41558(18) 0.17306(15) 0.1183(19) Uani 1 1 d U I 1
H25I H 0.4500 0.4337 0.1751 0.177 Uiso 1 1 calc R I 1
H25J H 0.3987 0.3858 0.1448 0.177 Uiso 1 1 calc R I 1
H25K H 0.4123 0.4000 0.2010 0.177 Uiso 1 1 calc R I 1
C254 C 0.36628(16) 0.4584(2) 0.17033(13) 0.148(2) Uani 1 1 d U I 1
H25L H 0.3769 0.4856 0.1525 0.178 Uiso 1 1 calc R I 1
H25M H 0.3264 0.4394 0.1535 0.178 Uiso 1 1 calc R I 1
C255 C 0.32351(14) 0.52337(16) 0.21859(11) 0.0861(12) Uani 1 1 d U I 1
H25N H 0.2839 0.5030 0.2031 0.103 Uiso 1 1 calc R I 1
H25O H 0.3301 0.5523 0.2011 0.103 Uiso 1 1 calc R I 1
C256 C 0.32490(19) 0.5510(2) 0.26830(14) 0.135(2) Uani 1 1 d U I 1
H25P H 0.3133 0.5232 0.2847 0.202 Uiso 1 1 calc R I 1
H25Q H 0.2975 0.5790 0.2677 0.202 Uiso 1 1 calc R I 1
H25R H 0.3648 0.5687 0.2848 0.202 Uiso 1 1 calc R I 1
C257 C 0.10482(11) 0.77547(11) 0.88955(10) 0.0503(9) Uani 1 1 d U Y 1
H257 H 0.0881 0.8065 0.9027 0.060 Uiso 1 1 calc R Y 1
C258 C 0.09332(12) 0.67960(12) 0.85289(12) 0.0784(12) Uani 1 1 d U Y 1
H25S H 0.1355 0.6876 0.8560 0.118 Uiso 1 1 calc R Y 1
H25T H 0.0724 0.6687 0.8195 0.118 Uiso 1 1 calc R Y 1
H25U H 0.0867 0.6494 0.8686 0.118 Uiso 1 1 calc R Y 1
C259 C 0.01088(10) 0.72307(11) 0.87751(10) 0.0470(9) Uani 1 1 d U Y 1
H25V H 0.0020 0.7589 0.8929 0.071 Uiso 1 1 calc R Y 1
H25W H 0.0054 0.6954 0.8960 0.071 Uiso 1 1 calc R Y 1
H25$ H -0.0157 0.7115 0.8459 0.071 Uiso 1 1 calc R Y 1
C260 C 0.65732(12) 1.07037(13) 0.62933(12) 0.0784(12) Uani 1 1 d U Z 1
H26A H 0.6182 1.0608 0.6336 0.118 Uiso 1 1 calc R Z 1
H26B H 0.6537 1.0913 0.6043 0.118 Uiso 1 1 calc R Z 1
H26C H 0.6826 1.0930 0.6588 0.118 Uiso 1 1 calc R Z 1
C261 C 0.74129(11) 1.02852(11) 0.60981(10) 0.0527(9) Uani 1 1 d U Z 1
H26D H 0.7559 0.9925 0.6034 0.079 Uiso 1 1 calc R Z 1
H26E H 0.7676 1.0520 0.6383 0.079 Uiso 1 1 calc R Z 1
H26F H 0.7399 1.0464 0.5831 0.079 Uiso 1 1 calc R Z 1
C262 C 0.65348(11) 0.97234(9) 0.61051(9) 0.0454(8) Uani 1 1 d U Z 1
H262 H 0.6711 0.9407 0.5999 0.055 Uiso 1 1 calc R Z 1
C263 C 0.74628(12) 0.93775(14) 0.33402(11) 0.0635(11) Uani 1 1 d U A 1
H263 H 0.7513 0.9405 0.3668 0.076 Uiso 1 1 calc R A 1
C264 C 0.76657(15) 0.89357(15) 0.26313(10) 0.0774(13) Uani 1 1 d U A 1
H26G H 0.7307 0.8682 0.2469 0.116 Uiso 1 1 calc R A 1
H26H H 0.8005 0.8778 0.2546 0.116 Uiso 1 1 calc R A 1
H26I H 0.7631 0.9293 0.2538 0.116 Uiso 1 1 calc R A 1
C265 C 0.81111(13) 0.86697(12) 0.33917(11) 0.0731(11) Uani 1 1 d U A 1
H26J H 0.8081 0.8742 0.3718 0.110 Uiso 1 1 calc R A 1
H26K H 0.8521 0.8755 0.3388 0.110 Uiso 1 1 calc R A 1
H26L H 0.7977 0.8279 0.3245 0.110 Uiso 1 1 calc R A 1
C266 C 0.48894(11) 0.77701(11) 0.12249(10) 0.0519(10) Uani 1 1 d U B 1
H26M H 0.4984 0.7416 0.1068 0.078 Uiso 1 1 calc R B 1
H26N H 0.5150 0.7882 0.1543 0.078 Uiso 1 1 calc R B 1
H26O H 0.4944 0.8053 0.1046 0.078 Uiso 1 1 calc R B 1
C267 C 0.40615(12) 0.82095(12) 0.14690(14) 0.0874(14) Uani 1 1 d U B 1
H26P H 0.3698 0.8103 0.1552 0.131 Uiso 1 1 calc R B 1
H26Q H 0.3981 0.8455 0.1246 0.131 Uiso 1 1 calc R B 1
H26R H 0.4359 0.8403 0.1754 0.131 Uiso 1 1 calc R B 1
C268 C 0.39339(12) 0.72394(11) 0.10965(10) 0.0524(10) Uani 1 1 d U B 1
H268 H 0.4094 0.6927 0.0960 0.063 Uiso 1 1 calc R B 1
C269 C 0.84665(13) 0.52597(13) 0.38924(10) 0.0549(9) Uiso 1 1 d . C 1
H269 H 0.8286 0.5574 0.3998 0.066 Uiso 1 1 calc R C 1
C270 C 0.84297(12) 0.42887(11) 0.36915(14) 0.0840(14) Uani 1 1 d U C 1
H27A H 0.8375 0.4214 0.3350 0.126 Uiso 1 1 calc R C 1
H27B H 0.8238 0.3975 0.3777 0.126 Uiso 1 1 calc R C 1
H27C H 0.8851 0.4342 0.3849 0.126 Uiso 1 1 calc R C 1
C271 C 0.75854(11) 0.47084(11) 0.39031(10) 0.0492(9) Uani 1 1 d U C 1
H27D H 0.7508 0.5051 0.4091 0.074 Uiso 1 1 calc R C 1
H27E H 0.7556 0.4405 0.4067 0.074 Uiso 1 1 calc R C 1
H27F H 0.7296 0.4619 0.3596 0.074 Uiso 1 1 calc R C 1
C272 C 0.75402(12) 0.56089(12) 0.66532(11) 0.0591(11) Uani 1 1 d U D 1
H272 H 0.7489 0.5575 0.6324 0.071 Uiso 1 1 calc R D 1
C273 C 0.69086(12) 0.63213(13) 0.66135(11) 0.0651(11) Uani 1 1 d U D 1
H27G H 0.7076 0.6709 0.6741 0.098 Uiso 1 1 calc R D 1
H27H H 0.6508 0.6271 0.6651 0.098 Uiso 1 1 calc R D 1
H27I H 0.6898 0.6223 0.6279 0.098 Uiso 1 1 calc R D 1
C274 C 0.73327(15) 0.60691(15) 0.73622(11) 0.0806(14) Uani 1 1 d U D 1
H27J H 0.7634 0.5853 0.7502 0.121 Uiso 1 1 calc R D 1
H27K H 0.6958 0.5955 0.7425 0.121 Uiso 1 1 calc R D 1
H27L H 0.7453 0.6464 0.7501 0.121 Uiso 1 1 calc R D 1
C275 C 0.05903(15) 0.7255(2) 0.63595(16) 0.156(2) Uani 1 1 d U E 1
C276 C 0.0248(3) 0.7592(3) 0.6101(2) 0.0172(15) Uiso 0.30 1 d P E 1
C278 C 0.43892(15) 0.78167(15) 0.36576(12) 0.0772(11) Uiso 1 1 d . F 1
H278 H 0.4714 0.7955 0.3923 0.093 Uiso 1 1 calc R F 1
C279 C 0.3654(3) 0.7195(3) 0.3369(3) 0.035(2) Uiso 0.30 1 d P F 1
H27M H 0.3466 0.7178 0.3625 0.053 Uiso 0.30 1 calc PR F 1
H27N H 0.3549 0.6843 0.3137 0.053 Uiso 0.30 1 calc PR F 1
H27O H 0.3518 0.7497 0.3217 0.053 Uiso 0.30 1 calc PR F 1
C280 C 0.4641(3) 0.6909(3) 0.3723(3) 0.091(3) Uiso 0.50 1 d P F 1
H28A H 0.5052 0.7052 0.3764 0.136 Uiso 0.50 1 calc PR F 1
H28B H 0.4545 0.6553 0.3496 0.136 Uiso 0.50 1 calc PR F 1
H28C H 0.4582 0.6857 0.4025 0.136 Uiso 0.50 1 calc PR F 1
C281 C 0.8822(3) 0.7172(3) 0.3246(2) 0.0691(19) Uiso 0.50 1 d P G 1
C282 C 0.9386(3) 0.7879(3) 0.2751(2) 0.0674(19) Uiso 0.50 1 d P N 1
C293 C 0.8130(3) 0.7571(3) 0.1498(2) 0.069(2) Uiso 0.50 1 d P L 1
C294 C 0.8928(3) 0.7161(3) 0.0946(2) 0.088(2) Uiso 0.60 1 d P L 1
C295 C 0.9241(3) 0.6713(3) 0.0982(2) 0.069(2) Uiso 0.50 1 d P L 1
C297 C 0.6411(2) 0.43932(19) 0.59805(17) 0.0739(15) Uiso 0.70 1 d P M 1
H29A H 0.6495 0.4505 0.5704 0.111 Uiso 0.70 1 calc PR M 1
H29C H 0.6644 0.4651 0.6266 0.111 Uiso 0.70 1 calc PR M 1
H29D H 0.5991 0.4400 0.5963 0.111 Uiso 0.70 1 calc PR M 1
C298 C 0.6557(3) 0.3862(2) 0.5991(2) 0.0766(18) Uiso 0.60 1 d P M 1
H29E H 0.6959 0.3905 0.6201 0.092 Uiso 0.60 1 calc PR M 1
H29F H 0.6291 0.3695 0.6152 0.092 Uiso 0.60 1 calc PR M 1
C299 C 0.66557(19) 0.30207(18) 0.56495(15) 0.0571(12) Uiso 0.70 1 d P M 1
H29G H 0.6334 0.2840 0.5749 0.069 Uiso 0.70 1 calc PR M 1
H29H H 0.7022 0.3040 0.5900 0.069 Uiso 0.70 1 calc PR M 1
C300 C 0.67196(17) 0.26655(17) 0.52357(14) 0.0372(10) Uiso 0.60 1 d P M 1
H30A H 0.6591 0.2838 0.4965 0.056 Uiso 0.60 1 calc PR M 1
H30B H 0.6478 0.2310 0.5182 0.056 Uiso 0.60 1 calc PR M 1
H30C H 0.7133 0.2605 0.5275 0.056 Uiso 0.60 1 calc PR M 1
C080 C 0.4748(2) 0.7415(2) 0.3952(2) 0.0479(15) Uiso 0.50 1 d P O 2
C301 C 0.59777(18) 0.77096(19) 0.68260(15) 0.0427(11) Uiso 0.60 1 d P . .
C302 C 0.5727(2) 0.7596(2) 0.72144(17) 0.0508(13) Uiso 0.60 1 d P N .

loop_
_atom_site_aniso_label
_atom_site_aniso_U_11
_atom_site_aniso_U_22
_atom_site_aniso_U_33
_atom_site_aniso_U_23
_atom_site_aniso_U_13
_atom_site_aniso_U_12
Mo1 0.03219(9) 0.01444(9) 0.02238(9) 0.00527(7) 0.00777(8) 0.00475(8)
Mo2 0.03381(10) 0.01690(9) 0.01870(9) 0.00109(8) 0.00469(8) 0.00024(8)
Mo3 0.02963(9) 0.02025(9) 0.01783(9) 0.00537(8) 0.00455(8) 0.00613(8)
Mo4 0.02865(10) 0.02038(10) 0.01841(9) 0.00597(8) 0.00487(8) 0.00726(8)
Mo5 0.03472(10) 0.01701(10) 0.01758(9) 0.00232(8) 0.00499(8) 0.00013(9)
Mo6 0.03281(10) 0.01407(9) 0.02349(10) 0.00486(8) 0.00810(8) 0.00488(8)
Mo7 0.02783(9) 0.01431(9) 0.02432(9) 0.00614(7) 0.00850(8) 0.00409(8)
Mo8 0.02646(9) 0.01992(9) 0.01849(9) 0.00548(8) 0.00452(8) 0.00489(8)
Mo9 0.02849(9) 0.01535(9) 0.01863(9) 0.00048(7) 0.00634(7) 0.00055(8)
Mo10 0.02877(10) 0.01421(9) 0.02353(10) 0.00567(8) 0.00877(8) 0.00445(8)
Mo11 0.02703(10) 0.02004(10) 0.01929(9) 0.00592(8) 0.00569(8) 0.00432(8)
Mo12 0.02690(9) 0.01636(10) 0.01893(9) 0.00082(8) 0.00643(8) 0.00032(8)
Mn1 0.0198(2) 0.0145(2) 0.0181(2) 0.00522(17) 0.00681(17) 0.00337(17)
Mn2 0.0185(2) 0.0117(2) 0.0135(2) 0.00248(18) 0.00464(17) 0.00350(18)
Mn3 0.01842(10) 0.01252(11) 0.01548(10) 0.00309(9) 0.00667(9) 0.00233(9)
O1 0.0419(8) 0.0257(8) 0.0299(8) 0.0072(7) 0.0125(7) 0.0057(7)
O2 0.0445(9) 0.0237(8) 0.0361(9) 0.0040(7) 0.0112(7) 0.0081(7)
O3 0.0262(7) 0.0190(7) 0.0202(7) 0.0029(6) 0.0084(6) 0.0052(6)
O4 0.0317(7) 0.0203(8) 0.0259(7) 0.0076(6) 0.0093(6) 0.0028(6)
O5 0.0243(7) 0.0241(7) 0.0168(6) 0.0087(6) 0.0092(6) 0.0055(6)
O6 0.0379(9) 0.0443(10) 0.0255(8) 0.0053(8) -0.0001(7) -0.0047(8)
O7 0.0256(7) 0.0218(7) 0.0187(7) 0.0070(6) 0.0128(5) 0.0060(6)
O8 0.0394(8) 0.0173(7) 0.0173(7) 0.0015(6) 0.0057(6) 0.0073(6)
O9 0.0266(7) 0.0208(7) 0.0214(7) 0.0045(6) 0.0069(6) 0.0093(6)
O10 0.0292(8) 0.0425(10) 0.0320(9) 0.0075(8) -0.0052(7) 0.0065(8)
O11 0.0487(9) 0.0274(8) 0.0272(8) 0.0075(7) 0.0103(7) 0.0110(7)
O12 0.0643(10) 0.0182(8) 0.0349(9) 0.0063(7) 0.0148(8) 0.0072(8)
O13 0.0405(8) 0.0509(10) 0.0445(9) 0.0288(8) 0.0222(7) 0.0188(8)
O14 0.0436(9) 0.0260(9) 0.0651(11) 0.0088(8) 0.0242(8) 0.0004(8)
O15 0.0292(8) 0.0445(10) 0.0750(11) 0.0244(9) 0.0248(8) 0.0197(7)
O16 0.0345(8) 0.0241(8) 0.0243(8) 0.0071(7) 0.0113(7) 0.0053(7)
O17 0.0399(9) 0.0254(9) 0.0395(10) 0.0072(8) 0.0019(8) -0.0073(8)
O18 0.0248(7) 0.0222(8) 0.0202(7) 0.0036(6) 0.0077(6) 0.0012(6)
O19 0.0583(10) 0.0287(9) 0.0240(8) 0.0022(7) 0.0167(7) 0.0081(8)
O20 0.0276(7) 0.0190(8) 0.0273(8) 0.0091(6) 0.0127(6) 0.0043(6)
O21 0.0299(8) 0.0178(8) 0.0228(8) 0.0049(6) 0.0039(6) -0.0043(7)
O22 0.0221(7) 0.0196(8) 0.0241(7) 0.0020(7) 0.0106(6) 0.0024(6)
O23 0.0553(9) 0.0214(8) 0.0280(8) 0.0063(7) 0.0188(7) 0.0135(7)
O24 0.0420(9) 0.0241(8) 0.0277(8) 0.0101(7) 0.0081(7) 0.0030(7)
O25 0.0305(8) 0.0185(8) 0.0255(8) 0.0055(7) 0.0057(7) 0.0092(7)
O26 0.0397(9) 0.0418(10) 0.0334(9) 0.0058(8) 0.0063(8) 0.0104(8)
O27 0.0502(9) 0.0200(8) 0.0303(8) 0.0116(7) 0.0151(7) 0.0090(7)
O28 0.0476(9) 0.0472(10) 0.0564(10) 0.0307(8) 0.0272(8) 0.0270(8)
O29 0.0286(9) 0.0313(10) 0.0729(13) 0.0019(10) 0.0101(9) -0.0109(8)
O30 0.0638(10) 0.0131(8) 0.0837(12) 0.0158(8) 0.0402(9) 0.0111(8)
O31 0.0290(7) 0.0204(8) 0.0223(7) 0.0040(6) 0.0087(6) 0.0040(6)
O32 0.0316(8) 0.0269(8) 0.0279(8) 0.0026(7) 0.0060(7) 0.0009(7)
O33 0.0417(8) 0.0275(9) 0.0272(8) -0.0006(7) 0.0110(7) 0.0032(7)
O34 0.0282(7) 0.0151(7) 0.0249(7) 0.0061(6) 0.0116(6) 0.0025(6)
O35 0.0187(6) 0.0190(7) 0.0208(7) 0.0020(6) 0.0133(5) 0.0011(6)
O36 0.0380(8) 0.0215(8) 0.0322(8) 0.0050(7) 0.0157(7) 0.0075(7)
O37 0.0382(8) 0.0280(8) 0.0276(8) 0.0142(7) 0.0116(7) 0.0054(7)
O38 0.0254(7) 0.0273(8) 0.0286(8) 0.0094(7) 0.0087(6) 0.0002(7)
O39 0.0337(8) 0.0298(9) 0.0356(8) 0.0104(7) 0.0105(7) 0.0064(7)
O40 0.0335(8) 0.0294(9) 0.0335(8) 0.0102(7) 0.0054(7) 0.0016(7)
O41 0.0315(8) 0.0219(8) 0.0123(7) 0.0026(6) 0.0058(6) 0.0017(7)
O42 0.0200(7) 0.0202(7) 0.0227(7) 0.0035(6) 0.0061(6) 0.0009(6)
O43 0.0177(6) 0.0210(7) 0.0140(6) 0.0038(6) 0.0105(5) 0.0080(6)
O44 0.0232(7) 0.0151(7) 0.0189(7) 0.0033(6) 0.0020(6) -0.0033(6)
O45 0.0254(7) 0.0167(7) 0.0186(7) 0.0022(6) 0.0125(6) 0.0054(6)
O46 0.0213(7) 0.0217(8) 0.0193(7) 0.0109(6) 0.0055(6) 0.0058(6)
O47 0.0482(9) 0.0183(8) 0.0238(8) -0.0017(7) 0.0099(7) 0.0040(7)
O48 0.0287(8) 0.0316(9) 0.0232(8) -0.0021(7) 0.0039(7) -0.0020(7)
O49 0.0437(9) 0.0200(8) 0.0392(9) 0.0049(7) 0.0139(8) 0.0092(7)
O50 0.0339(8) 0.0317(9) 0.0284(8) 0.0093(7) 0.0090(7) 0.0013(7)
O51 0.0321(8) 0.0180(8) 0.0254(8) 0.0008(7) 0.0065(7) -0.0009(7)
O52 0.0306(7) 0.0140(7) 0.0253(8) 0.0062(6) 0.0086(6) 0.0137(6)
O53 0.0334(9) 0.0342(9) 0.0313(9) 0.0111(8) 0.0022(7) 0.0083(8)
O54 0.0449(9) 0.0328(9) 0.0171(7) 0.0113(7) 0.0093(7) 0.0037(8)
O55 0.0320(7) 0.0507(10) 0.0459(9) 0.0201(8) 0.0233(7) 0.0176(7)
O56 0.0259(8) 0.0346(10) 0.0711(11) 0.0098(9) 0.0202(8) -0.0043(7)
O57 0.0427(8) 0.0213(8) 0.0620(10) 0.0168(7) 0.0308(7) 0.0073(7)
O58 0.0382(8) 0.0304(8) 0.0420(8) 0.0259(7) 0.0224(7) 0.0139(7)
O59 0.0427(9) 0.0108(8) 0.0506(10) 0.0003(8) 0.0149(8) -0.0037(7)
O60 0.0512(9) 0.0244(9) 0.0540(10) 0.0112(8) 0.0301(8) 0.0169(8)
O61 0.0731(11) 0.0360(12) 0.1217(16) -0.0031(12) 0.0561(11) -0.0084(10)
O62 0.0607(10) 0.0343(10) 0.0778(12) 0.0021(10) 0.0410(9) -0.0121(9)
O63 0.0820(15) 0.0873(17) 0.0873(16) 0.0334(14) 0.0195(13) 0.0216(13)
O64 0.0602(11) 0.0356(12) 0.1353(18) -0.0081(12) 0.0515(11) -0.0213(10)
O65 0.0659(11) 0.0367(12) 0.0917(14) 0.0033(11) 0.0392(11) -0.0164(10)
O66 0.0750(13) 0.0610(13) 0.1102(17) 0.0399(12) 0.0332(12) 0.0338(11)
O70 0.167(2) 0.1215(19) 0.0570(14) 0.0266(14) 0.0395(14) 0.0879(16)
O71 0.0657(12) 0.1180(19) 0.154(2) 0.0440(17) 0.0426(14) 0.0593(12)
O72 0.0979(17) 0.144(2) 0.0298(11) 0.0178(14) -0.0077(12) -0.0222(17)
O73 0.098(3) 0.093(3) 0.033(2) 0.011(2) -0.014(2) 0.034(3)
O74 0.076(3) 0.093(4) 0.067(3) -0.019(3) -0.032(3) 0.034(3)
N1 0.0205(8) 0.0353(10) 0.0276(9) 0.0117(8) 0.0127(7) 0.0110(8)
N2 0.0268(9) 0.0319(11) 0.0231(9) 0.0115(8) 0.0147(7) 0.0046(8)
N3 0.0328(9) 0.0230(9) 0.0203(8) 0.0090(7) 0.0119(7) 0.0089(8)
N4 0.0161(8) 0.0251(10) 0.0287(9) 0.0080(8) 0.0174(7) 0.0028(7)
N5 0.0627(12) 0.0270(11) 0.0268(10) -0.0055(9) 0.0171(9) 0.0071(10)
N6 0.0492(13) 0.0512(14) 0.0201(10) 0.0067(10) -0.0038(10) 0.0111(11)
N7 0.0470(11) 0.0349(10) 0.0736(14) 0.0327(10) 0.0212(10) 0.0315(9)
N8 0.0454(12) 0.0237(12) 0.0842(17) 0.0019(12) 0.0212(12) 0.0025(10)
N9 0.0230(9) 0.0176(9) 0.0391(11) 0.0021(8) 0.0061(8) 0.0046(8)
N10 0.0385(10) 0.0308(10) 0.0268(9) 0.0177(8) 0.0189(8) 0.0111(9)
N11 0.0391(10) 0.0188(10) 0.0635(13) -0.0042(10) 0.0209(10) -0.0147(9)
N12 0.0387(10) 0.0210(10) 0.0454(11) 0.0042(9) 0.0197(9) 0.0110(8)
N13 0.0542(12) 0.0593(15) 0.0668(14) 0.0272(12) 0.0306(11) 0.0170(12)
N14 0.0463(11) 0.0343(12) 0.0544(13) 0.0044(11) 0.0311(10) 0.0051(10)
N15 0.0418(11) 0.0267(11) 0.0519(13) 0.0003(10) 0.0185(10) -0.0172(10)
N16 0.0551(13) 0.0558(14) 0.0487(13) 0.0270(11) 0.0140(11) 0.0153(12)
C1 0.0224(9) 0.0213(10) 0.0475(12) 0.0226(9) 0.0178(9) 0.0129(8)
C2 0.0233(10) 0.0479(15) 0.0334(12) 0.0087(11) 0.0155(9) 0.0040(10)
C3 0.0313(11) 0.0196(11) 0.0316(11) 0.0059(10) 0.0123(9) 0.0043(9)
C4 0.0199(9) 0.0297(12) 0.0165(10) -0.0006(9) 0.0100(8) 0.0002(9)
C6 0.0246(10) 0.0187(11) 0.0345(12) 0.0070(10) 0.0067(9) 0.0038(9)
C8 0.0363(11) 0.0265(12) 0.0202(10) 0.0015(9) 0.0111(9) 0.0110(10)
C9 0.0225(9) 0.0238(11) 0.0292(10) 0.0059(9) 0.0185(8) -0.0049(9)
C10 0.0142(9) 0.0267(12) 0.0381(12) 0.0034(10) 0.0149(8) 0.0031(9)
C11 0.0237(10) 0.0157(10) 0.0343(12) 0.0026(9) 0.0057(9) 0.0083(8)
C12 0.0157(9) 0.0404(14) 0.0365(12) 0.0038(11) 0.0131(9) -0.0017(10)
C13 0.0302(11) 0.0174(11) 0.0429(13) -0.0040(10) 0.0193(10) -0.0007(9)
C14 0.0449(13) 0.0326(14) 0.0452(14) -0.0056(12) 0.0182(12) 0.0054(12)
C15 0.0553(14) 0.0302(15) 0.084(2) -0.0098(14) 0.0343(14) 0.0114(12)
C19 0.0326(11) 0.0057(9) 0.0471(13) 0.0028(9) 0.0190(10) 0.0041(9)
C20 0.0299(11) 0.0239(12) 0.0528(15) -0.0027(12) 0.0121(11) 0.0126(10)
C23 0.0757(17) 0.0145(12) 0.0580(16) -0.0092(12) 0.0301(14) -0.0037(12)
C25 0.0285(11) 0.0205(12) 0.0397(13) -0.0048(11) 0.0084(10) 0.0027(10)
C26 0.0499(15) 0.0301(13) 0.0370(14) 0.0106(11) 0.0035(12) 0.0008(12)
C27 0.1022(17) 0.0168(12) 0.0431(12) 0.0000(10) 0.0535(11) -0.0053(13)
C28 0.0682(14) 0.0325(15) 0.104(2) -0.0188(15) 0.0633(13) -0.0246(13)
C29 0.0565(16) 0.0483(18) 0.0698(19) -0.0120(16) 0.0276(14) -0.0140(15)
C30 0.0450(12) 0.0403(15) 0.0347(12) -0.0098(11) 0.0306(9) -0.0101(12)
C38 0.0283(11) 0.0261(12) 0.0173(10) -0.0017(10) 0.0118(9) -0.0030(10)
C39 0.0247(10) 0.0315(12) 0.0190(10) 0.0117(9) 0.0145(8) 0.0126(9)
C40 0.0225(10) 0.0185(11) 0.0362(12) 0.0150(9) 0.0149(9) 0.0127(9)
C41 0.0320(11) 0.0172(11) 0.0340(12) 0.0032(9) 0.0177(9) 0.0082(9)
C42 0.0232(10) 0.0253(12) 0.0303(11) 0.0056(10) 0.0170(9) 0.0108(9)
C43 0.0186(10) 0.0129(10) 0.0344(12) 0.0001(9) 0.0060(9) 0.0048(8)
C44 0.0177(10) 0.0143(11) 0.0329(12) 0.0032(10) 0.0053(9) -0.0052(9)
C45 0.0301(11) 0.0233(12) 0.0306(13) 0.0009(10) 0.0041(10) 0.0151(10)
C46 0.0333(12) 0.0166(11) 0.0256(11) 0.0068(9) 0.0039(10) 0.0064(10)
C48 0.0541(13) 0.0050(10) 0.0514(14) 0.0082(10) 0.0340(11) 0.0122(10)
C49 0.0287(12) 0.0238(13) 0.0520(15) 0.0064(12) 0.0148(11) 0.0009(10)
C53 0.0741(17) 0.109(3) 0.0303(13) -0.0156(16) 0.0342(12) -0.0443(18)
C54 0.0416(13) 0.0440(16) 0.0398(14) -0.0044(13) 0.0251(11) -0.0140(12)
C55 0.0531(13) 0.0195(12) 0.0468(14) 0.0061(11) 0.0274(11) 0.0106(10)
C56 0.0681(15) 0.0551(14) 0.0878(16) 0.0592(12) 0.0495(13) 0.0397(12)
C59 0.0416(13) 0.0296(14) 0.0419(14) -0.0019(12) 0.0156(12) -0.0124(12)
C60 0.0237(10) 0.0360(14) 0.0370(13) 0.0060(11) 0.0192(9) 0.0040(10)
C61 0.0476(12) 0.0205(12) 0.0402(12) 0.0063(10) 0.0344(10) 0.0091(10)
C62 0.0590(13) 0.0220(13) 0.0408(12) 0.0023(10) 0.0402(10) 0.0063(11)
C63 0.0579(16) 0.0400(17) 0.0508(17) 0.0020(14) 0.0164(14) 0.0013(14)
C64 0.1021(19) 0.0436(16) 0.0491(13) 0.0191(12) 0.0586(12) 0.0101(15)
C65 0.0477(14) 0.0435(17) 0.090(2) 0.0075(16) 0.0433(13) -0.0135(13)
C66 0.0263(12) 0.0372(15) 0.0615(18) 0.0043(14) 0.0096(12) -0.0065(12)
C68 0.0422(10) 0.0155(11) 0.0827(15) 0.0123(11) 0.0500(10) 0.0126(9)
C72 0.0871(17) 0.0152(12) 0.0443(14) -0.0033(11) 0.0343(13) 0.0123(12)
C73 0.0125(9) 0.0276(12) 0.0336(11) 0.0046(10) 0.0120(8) 0.0020(9)
C74 0.0270(10) 0.0295(12) 0.0203(10) 0.0093(9) 0.0131(8) -0.0009(9)
C76 0.0293(9) 0.0186(10) 0.0213(9) 0.0032(8) 0.0214(8) 0.0066(8)
C77 0.0316(10) 0.0045(9) 0.0337(11) -0.0008(8) 0.0206(8) 0.0007(8)
C78 0.0281(10) 0.0322(12) 0.0248(11) -0.0023(10) 0.0169(8) 0.0183(9)
C80 0.0214(10) 0.0199(10) 0.0235(10) 0.0093(9) 0.0082(8) 0.0008(9)
C81 0.0308(11) 0.0279(12) 0.0235(10) 0.0125(9) 0.0082(9) 0.0093(10)
C83 0.0291(10) 0.0044(9) 0.0400(12) 0.0054(9) 0.0095(10) 0.0028(8)
C84 0.0207(9) 0.0299(13) 0.0387(12) -0.0053(11) 0.0202(9) -0.0042(10)
C85 0.0202(10) 0.0225(11) 0.0585(14) 0.0229(10) 0.0159(10) 0.0053(9)
C86 0.0543(14) 0.0450(17) 0.0591(16) -0.0150(14) 0.0361(12) -0.0111(13)
C90 0.0502(14) 0.0134(11) 0.0468(14) 0.0037(11) 0.0177(12) -0.0037(11)
C91 0.0245(10) 0.0190(11) 0.0290(11) -0.0015(9) 0.0082(9) 0.0069(9)
C92 0.0389(12) 0.0320(13) 0.0458(14) 0.0089(12) 0.0157(11) 0.0147(11)
C93 0.0519(12) 0.0229(11) 0.0774(15) 0.0284(11) 0.0480(10) 0.0183(10)
C94 0.0458(13) 0.0091(11) 0.0704(17) -0.0083(12) 0.0271(12) -0.0046(10)
C95 0.0416(13) 0.0427(15) 0.0533(15) 0.0110(13) 0.0230(11) 0.0160(12)
C96 0.0251(10) 0.0215(11) 0.0509(13) 0.0139(10) 0.0185(10) 0.0013(9)
C97 0.0144(9) 0.0125(10) 0.0477(14) 0.0038(10) 0.0053(9) 0.0023(8)
C98 0.0478(12) 0.0294(13) 0.0211(10) 0.0051(10) 0.0207(9) 0.0043(11)
C99 0.0727(14) 0.0380(15) 0.0375(11) 0.0008(11) 0.0456(10) -0.0029(13)
C100 0.0517(11) 0.0278(13) 0.0892(16) 0.0122(12) 0.0583(10) 0.0007(11)
C101 0.0405(12) 0.0362(14) 0.0500(14) 0.0135(12) 0.0265(11) 0.0040(11)
C102 0.0562(12) 0.0228(11) 0.0345(11) 0.0154(9) 0.0334(9) 0.0173(10)
C103 0.0408(10) 0.0169(10) 0.0371(11) 0.0094(9) 0.0330(8) 0.0105(9)
C104 0.0529(13) 0.0217(13) 0.0445(14) -0.0118(11) 0.0261(11) -0.0099(11)
C105 0.0820(18) 0.0468(18) 0.0674(17) -0.0024(15) 0.0475(14) -0.0055(16)
C106 0.1098(16) 0.0251(14) 0.0826(15) -0.0014(12) 0.0833(12) 0.0147(13)
C109 0.0244(10) 0.0175(11) 0.0310(12) 0.0081(9) 0.0125(9) 0.0101(9)
C111 0.0212(10) 0.0270(12) 0.0176(10) 0.0042(9) 0.0065(9) 0.0010(10)
C112 0.0250(9) 0.0239(11) 0.0291(10) 0.0100(9) 0.0238(8) 0.0062(8)
C114 0.0222(10) 0.0362(13) 0.0215(10) 0.0088(10) 0.0152(8) 0.0070(10)
C115 0.0242(10) 0.0124(10) 0.0381(12) 0.0083(9) 0.0107(9) 0.0033(8)
C116 0.0256(10) 0.0164(11) 0.0255(11) 0.0001(9) 0.0101(9) 0.0058(9)
C117 0.0261(11) 0.0216(12) 0.0257(12) 0.0011(10) 0.0076(9) 0.0079(10)
C118 0.0257(10) 0.0108(9) 0.0263(10) 0.0082(8) 0.0119(8) 0.0041(8)
C119 0.0254(11) 0.0112(10) 0.0382(12) 0.0145(9) 0.0071(10) -0.0061(9)
C120 0.0300(11) 0.0162(12) 0.0398(12) -0.0121(10) 0.0248(9) -0.0020(9)
C121 0.0352(12) 0.0366(15) 0.0497(14) -0.0125(13) 0.0293(10) -0.0009(11)
C125 0.0394(12) 0.0268(11) 0.0695(16) 0.0305(11) 0.0223(12) 0.0261(10)
C126 0.0252(10) 0.0162(11) 0.0518(14) 0.0079(11) 0.0216(10) 0.0012(9)
C127 0.0339(11) 0.0275(12) 0.0395(12) 0.0198(10) 0.0214(10) 0.0037(10)
C128 0.0516(15) 0.0376(16) 0.0464(15) 0.0111(13) 0.0180(13) 0.0085(13)
C129 0.0418(13) 0.0439(15) 0.0740(17) 0.0317(13) 0.0335(12) 0.0130(12)
C130 0.0241(11) 0.0160(12) 0.0622(17) -0.0110(12) 0.0096(12) -0.0036(10)
C131 0.0298(12) 0.0264(13) 0.0410(14) -0.0069(12) 0.0068(11) 0.0091(10)
C132 0.0399(11) 0.0170(11) 0.0190(10) 0.0054(9) 0.0204(9) 0.0064(10)
C133 0.0218(10) 0.0294(13) 0.0497(15) 0.0075(12) 0.0171(10) -0.0003(10)
C136 0.0158(11) 0.0430(16) 0.0572(17) 0.0069(14) 0.0049(11) -0.0031(11)
C137 0.0113(10) 0.0369(14) 0.0402(14) 0.0007(12) -0.0070(10) -0.0081(10)
C138 0.0437(14) 0.0442(16) 0.0540(16) 0.0151(13) 0.0245(12) 0.0025(13)
C139 0.129(2) 0.0212(15) 0.0575(14) -0.0143(12) 0.0708(14) -0.0163(15)
C140 0.0605(14) 0.0421(14) 0.143(2) 0.0610(14) 0.0634(15) 0.0375(12)
C143 0.0349(12) 0.0224(12) 0.0348(13) 0.0069(11) 0.0144(10) -0.0012(10)
C144 0.0482(12) 0.0145(10) 0.0293(11) 0.0150(9) 0.0262(9) 0.0128(10)
C145 0.0544(14) 0.0378(15) 0.0227(12) -0.0004(11) 0.0137(11) 0.0031(12)
C146 0.0563(15) 0.0394(15) 0.0369(14) 0.0048(12) 0.0146(12) 0.0186(12)
C147 0.0618(15) 0.0621(17) 0.0325(12) 0.0185(12) 0.0250(11) 0.0244(14)
C148 0.0653(18) 0.075(2) 0.0776(19) 0.0456(16) 0.0226(16) 0.0195(17)
C149 0.0397(14) 0.0508(15) 0.0290(12) 0.0183(12) -0.0102(11) 0.0068(12)
C150 0.102(2) 0.0501(17) 0.0550(18) -0.0050(15) 0.0285(16) 0.0384(16)
C151 0.080(2) 0.102(2) 0.0559(19) 0.0341(18) -0.0041(18) 0.0373(19)
C153 0.0531(14) 0.0344(14) 0.0337(13) 0.0070(11) 0.0148(11) 0.0122(12)
C154 0.082(2) 0.0463(17) 0.0259(13) -0.0061(13) 0.0082(14) -0.0141(16)
C157 0.0531(15) 0.0463(16) 0.0213(12) -0.0023(12) 0.0049(11) 0.0046(13)
C158 0.0550(16) 0.075(2) 0.0448(17) 0.0026(16) 0.0073(14) 0.0280(15)
C159 0.088(2) 0.082(2) 0.068(2) 0.0010(19) 0.0355(17) 0.0383(18)
C161 0.0537(15) 0.0341(15) 0.0320(13) -0.0042(12) 0.0168(12) 0.0104(12)
C162 0.081(2) 0.071(2) 0.0339(16) -0.0112(16) 0.0099(15) 0.0324(17)
C163 0.065(2) 0.099(3) 0.0463(19) -0.008(2) 0.0102(16) 0.014(2)
C165 0.0466(14) 0.0430(15) 0.0249(13) 0.0053(12) 0.0038(12) 0.0163(12)
C166 0.0479(15) 0.069(2) 0.0300(14) 0.0105(14) 0.0126(12) -0.0022(15)
C167 0.0541(17) 0.0542(19) 0.063(2) 0.0135(17) 0.0058(16) 0.0085(16)
C168 0.075(2) 0.092(3) 0.082(2) 0.035(2) 0.0284(18) 0.003(2)
C169 0.0602(18) 0.0489(18) 0.0255(14) -0.0047(14) -0.0030(13) -0.0073(15)
C170 0.0747(19) 0.0584(19) 0.0384(15) 0.0174(14) 0.0137(15) 0.0171(16)
C171 0.198(3) 0.065(2) 0.0463(16) -0.0110(16) 0.0632(18) -0.056(2)
C173 0.0729(17) 0.0464(17) 0.0374(15) -0.0036(14) 0.0226(13) 0.0218(14)
C174 0.0631(19) 0.075(2) 0.0443(17) 0.0172(16) -0.0066(16) 0.0237(17)
C175 0.0700(18) 0.078(2) 0.092(2) 0.022(2) 0.0308(18) 0.0423(17)
C176 0.109(2) 0.120(2) 0.106(3) 0.022(2) 0.014(2) 0.0999(16)
C177 0.0611(16) 0.0287(14) 0.0646(18) 0.0098(14) 0.0165(15) 0.0089(13)
C178 0.0606(17) 0.0379(16) 0.084(2) 0.0079(16) 0.0052(17) 0.0233(14)
C179 0.064(2) 0.084(3) 0.083(3) -0.012(2) -0.007(2) 0.014(2)
C180 0.179(5) 0.136(4) 0.125(4) -0.039(4) 0.007(4) 0.042(4)
C181 0.0648(17) 0.0355(15) 0.094(2) 0.0225(15) 0.0332(16) 0.0201(13)
C182 0.144(3) 0.101(3) 0.189(4) 0.074(3) 0.107(2) 0.080(2)
C185 0.0447(14) 0.0368(15) 0.088(2) 0.0210(15) 0.0255(14) 0.0118(12)
C186 0.0696(17) 0.0489(17) 0.090(2) 0.0293(16) 0.0365(16) 0.0179(15)
C187 0.070(2) 0.058(2) 0.240(5) -0.057(3) -0.046(3) 0.0309(19)
C188 0.199(5) 0.139(3) 0.251(5) 0.128(3) 0.106(4) 0.081(3)
C189 0.0539(16) 0.0246(14) 0.076(2) 0.0014(14) 0.0092(15) 0.0129(12)
C190 0.0621(17) 0.061(2) 0.089(2) 0.0117(19) 0.0286(17) 0.0166(16)
C191 0.0654(18) 0.063(2) 0.0454(16) -0.0040(16) 0.0194(14) -0.0015(16)
C192 0.087(2) 0.097(3) 0.068(2) 0.006(2) 0.0413(17) 0.000(2)
C193 0.0481(14) 0.0332(13) 0.0617(17) 0.0214(13) 0.0173(13) 0.0279(11)
C194 0.090(2) 0.0517(18) 0.0653(18) 0.0237(15) 0.0361(16) 0.0326(16)
C195 0.0539(13) 0.0606(17) 0.0661(14) 0.0402(12) 0.0451(11) 0.0212(13)
C197 0.0433(14) 0.0450(16) 0.0735(19) 0.0235(15) 0.0121(14) 0.0257(12)
C198 0.0520(17) 0.0215(14) 0.091(2) -0.0022(16) -0.0015(17) 0.0077(13)
C199 0.0402(14) 0.066(2) 0.0628(18) 0.0187(16) 0.0217(13) -0.0006(15)
C200 0.087(2) 0.111(3) 0.059(2) -0.001(2) 0.009(2) -0.034(2)
C201 0.0492(15) 0.0261(13) 0.075(2) 0.0202(13) 0.0037(15) 0.0207(12)
C202 0.0668(19) 0.0648(19) 0.079(2) 0.0453(16) 0.0189(16) 0.0269(16)
C203 0.0643(19) 0.0480(17) 0.073(2) 0.0237(16) -0.0087(17) 0.0206(15)
C205 0.0506(15) 0.0401(16) 0.094(2) 0.0281(15) 0.0337(15) 0.0233(13)
C209 0.0318(10) 0.0222(10) 0.0382(11) 0.0229(9) 0.0149(9) 0.0172(9)
C210 0.0393(13) 0.0462(15) 0.0268(12) 0.0121(11) 0.0083(10) 0.0036(12)
C211 0.0378(13) 0.0541(15) 0.0576(15) 0.0299(13) 0.0149(12) 0.0223(12)
C212 0.0449(17) 0.083(2) 0.115(3) 0.0574(19) -0.0122(18) 0.0116(17)
C213 0.0279(9) 0.0341(12) 0.0373(11) 0.0206(9) 0.0248(8) 0.0195(9)
C214 0.0410(12) 0.0345(13) 0.0359(12) 0.0164(10) 0.0220(10) 0.0068(11)
C216 0.120(2) 0.084(2) 0.0565(16) 0.0327(16) 0.0492(16) 0.030(2)
C218 0.0464(13) 0.0343(14) 0.0506(14) 0.0172(12) 0.0219(11) 0.0080(12)
C219 0.0729(17) 0.0312(14) 0.0333(13) 0.0018(12) 0.0141(13) 0.0062(14)
C220 0.097(2) 0.0530(19) 0.0439(17) 0.0117(15) 0.0062(17) 0.0203(18)
C221 0.0375(12) 0.0350(13) 0.0391(12) 0.0154(11) 0.0173(10) 0.0123(11)
C222 0.0379(13) 0.0312(13) 0.0410(14) 0.0085(11) 0.0098(11) 0.0081(11)
C223 0.0431(14) 0.0225(13) 0.0713(19) 0.0049(14) 0.0024(14) 0.0025(12)
C224 0.0556(17) 0.0363(15) 0.067(2) 0.0138(15) -0.0141(16) 0.0037(14)
C225 0.0452(12) 0.0139(10) 0.0364(12) 0.0120(9) 0.0186(10) 0.0121(9)
C226 0.0445(13) 0.0279(13) 0.0278(12) 0.0007(11) 0.0157(11) 0.0097(11)
C227 0.0544(15) 0.0364(14) 0.0276(12) 0.0144(11) 0.0076(12) 0.0210(12)
C228 0.106(2) 0.071(2) 0.0582(18) -0.0011(17) 0.0487(16) 0.0365(18)
C230 0.0458(14) 0.0410(15) 0.0431(14) 0.0212(12) 0.0157(12) 0.0169(12)
C231 0.0820(16) 0.0463(15) 0.0405(12) 0.0261(11) 0.0415(11) 0.0296(13)
C232 0.0607(16) 0.192(4) 0.106(2) 0.077(2) 0.0643(15) 0.042(2)
C233 0.0257(11) 0.0245(12) 0.0392(13) 0.0052(11) 0.0107(10) 0.0056(10)
C234 0.0352(13) 0.0406(15) 0.0412(15) 0.0038(13) 0.0130(11) 0.0106(12)
C235 0.0417(15) 0.0371(15) 0.0474(16) 0.0137(13) 0.0026(13) 0.0041(13)
C236 0.0620(19) 0.0336(17) 0.080(2) -0.0016(17) 0.0065(18) 0.0074(15)
C238 0.0336(13) 0.0294(13) 0.0479(14) 0.0211(11) 0.0101(11) 0.0052(11)
C239 0.0519(16) 0.0336(15) 0.0381(15) 0.0103(12) -0.0024(13) 0.0059(13)
C240 0.084(3) 0.082(2) 0.098(3) 0.054(2) -0.024(2) -0.014(2)
C241 0.248(6) 0.148(5) 0.142(4) 0.022(4) -0.126(4) 0.007(5)
C242 0.042(2) 0.123(3) 0.351(7) 0.110(4) 0.001(3) 0.027(2)
C243 0.080(2) 0.216(4) 0.042(2) -0.012(3) -0.0074(18) 0.078(2)
C244 0.111(3) 0.108(3) 0.0439(19) 0.010(2) -0.004(2) -0.028(3)
C253 0.103(3) 0.158(4) 0.116(3) 0.072(3) 0.028(3) 0.055(3)
C254 0.074(2) 0.264(5) 0.062(2) -0.070(3) 0.004(2) 0.060(3)
C255 0.0966(19) 0.125(3) 0.0817(18) 0.0643(18) 0.0627(15) 0.0609(19)
C256 0.147(3) 0.179(5) 0.092(3) 0.019(3) 0.052(3) 0.062(3)
C257 0.0500(13) 0.0345(15) 0.0751(17) 0.0021(14) 0.0395(12) 0.0080(12)
C258 0.0768(17) 0.0335(17) 0.133(3) -0.0115(18) 0.0674(16) -0.0011(15)
C259 0.0280(12) 0.0439(16) 0.0598(17) -0.0074(14) 0.0116(12) -0.0084(12)
C260 0.0625(15) 0.061(2) 0.141(2) 0.0413(18) 0.0653(15) 0.0070(15)
C261 0.0557(15) 0.0314(15) 0.0759(18) 0.0017(14) 0.0350(13) -0.0001(13)
C262 0.0646(13) 0.0075(11) 0.0700(15) -0.0127(11) 0.0495(11) -0.0130(10)
C263 0.0374(15) 0.101(2) 0.0527(17) 0.0356(17) -0.0003(14) -0.0003(17)
C264 0.109(2) 0.080(2) 0.0512(17) 0.0152(17) 0.0358(17) 0.014(2)
C265 0.0608(17) 0.0901(19) 0.101(2) 0.0739(15) 0.0324(15) 0.0383(15)
C266 0.0576(16) 0.0388(16) 0.0637(18) 0.0074(15) 0.0236(14) 0.0183(13)
C267 0.0557(15) 0.0371(19) 0.176(3) -0.006(2) 0.0689(17) -0.0109(15)
C268 0.0666(17) 0.0238(15) 0.0627(18) -0.0074(14) 0.0283(15) -0.0170(14)
C270 0.0617(16) 0.0182(15) 0.180(3) -0.0001(19) 0.0633(19) 0.0053(13)
C271 0.0481(14) 0.0294(15) 0.0756(19) 0.0040(14) 0.0325(13) 0.0024(13)
C272 0.0677(17) 0.0505(18) 0.0711(19) 0.0150(16) 0.0354(15) 0.0215(15)
C273 0.0445(15) 0.080(2) 0.082(2) 0.0363(18) 0.0243(15) 0.0013(16)
C274 0.089(2) 0.090(3) 0.059(2) 0.012(2) 0.0100(19) 0.028(2)
C275 0.0468(19) 0.249(6) 0.119(3) -0.073(4) 0.028(2) -0.042(3)

loop_
_atom_type_symbol
_atom_type_description
_atom_type_scat_dispersion_real
_atom_type_scat_dispersion_imag
_atom_type_scat_source
Mo Mo -1.6832 0.6857 'International Tables Vol C Tables 4.2.6.8 and 6.1.1.4'
Mn Mn 0.3368 0.7283 'International Tables Vol C Tables 4.2.6.8 and 6.1.1.4'
O O 0.0106 0.0060 'International Tables Vol C Tables 4.2.6.8 and 6.1.1.4'
N N 0.0061 0.0033 'International Tables Vol C Tables 4.2.6.8 and 6.1.1.4'
C C 0.0033 0.0016 'International Tables Vol C Tables 4.2.6.8 and 6.1.1.4'
H H 0.0000 0.0000 'International Tables Vol C Tables 4.2.6.8 and 6.1.1.4'

loop_
_geom_angle_atom_site_label_1
_geom_angle_atom_site_label_2
_geom_angle_atom_site_label_3
_geom_angle
_geom_angle_site_symmetry_1
_geom_angle_site_symmetry_3
O1 Mo1 O2 105.76(8) . .
O1 Mo1 O4 99.50(7) . .
O2 Mo1 O4 102.49(7) . .
O1 Mo1 O9 101.71(6) . .
O2 Mo1 O9 97.53(6) . .
O4 Mo1 O9 145.51(6) . .
O1 Mo1 O3 92.59(6) . .
O2 Mo1 O3 160.24(7) . .
O4 Mo1 O3 81.14(5) . .
O9 Mo1 O3 71.07(5) . .
O1 Mo1 O5 162.43(6) . .
O2 Mo1 O5 91.03(7) . .
O4 Mo1 O5 71.21(6) . .
O9 Mo1 O5 80.71(5) . .
O3 Mo1 O5 71.56(5) . .
O6 Mo2 O12 106.40(8) . .
O6 Mo2 O4 99.46(7) . .
O12 Mo2 O4 102.09(7) . .
O6 Mo2 O8 101.07(7) . .
O12 Mo2 O8 98.80(7) . .
O4 Mo2 O8 145.09(5) . .
O6 Mo2 O5 160.79(7) . .
O12 Mo2 O5 92.18(6) . .
O4 Mo2 O5 71.28(5) . .
O8 Mo2 O5 80.32(5) . .
O6 Mo2 O7 92.16(6) . .
O12 Mo2 O7 160.55(6) . .
O4 Mo2 O7 79.98(6) . .
O8 Mo2 O7 71.34(6) . .
O5 Mo2 O7 69.97(5) . .
O11 Mo3 O10 105.20(8) . .
O11 Mo3 O8 98.67(7) . 2_575
O10 Mo3 O8 102.10(7) . 2_575
O11 Mo3 O9 102.49(7) . .
O10 Mo3 O9 98.11(7) . .
O8 Mo3 O9 145.63(6) 2_575 .
O11 Mo3 O3 92.90(6) . .
O10 Mo3 O3 160.72(7) . .
O8 Mo3 O3 81.25(5) 2_575 .
O9 Mo3 O3 70.98(5) . .
O11 Mo3 O7 161.42(6) . 2_575
O10 Mo3 O7 92.28(7) . 2_575
O8 Mo3 O7 71.00(6) 2_575 2_575
O9 Mo3 O7 80.76(6) . 2_575
O3 Mo3 O7 70.65(5) . 2_575
O26 Mo4 O27 106.01(8) . .
O26 Mo4 O25 98.88(7) . .
O27 Mo4 O25 102.54(7) . .
O26 Mo4 O16 101.30(7) . .
O27 Mo4 O16 99.13(7) . .
O25 Mo4 O16 144.88(6) . .
O26 Mo4 O22 160.52(7) . .
O27 Mo4 O22 92.53(6) . .
O25 Mo4 O22 70.67(5) . .
O16 Mo4 O22 81.14(5) . .
O26 Mo4 O18 91.80(7) . .
O27 Mo4 O18 161.04(6) . .
O25 Mo4 O18 80.54(6) . .
O16 Mo4 O18 70.42(6) . .
O22 Mo4 O18 70.63(5) . .
O17 Mo5 O19 106.36(7) . .
O17 Mo5 O16 101.37(7) . .
O19 Mo5 O16 98.49(8) . .
O17 Mo5 O21 99.18(8) . .
O19 Mo5 O21 102.65(7) . .
O16 Mo5 O21 144.87(6) . .
O17 Mo5 O18 91.86(6) . .
O19 Mo5 O18 160.70(6) . .
O16 Mo5 O18 71.10(6) . .
O21 Mo5 O18 80.09(6) . .
O17 Mo5 O20 160.70(7) . .
O19 Mo5 O20 92.26(6) . .
O16 Mo5 O20 80.35(6) . .
O21 Mo5 O20 71.15(6) . .
O18 Mo5 O20 70.33(5) . .
O24 Mo6 O23 105.62(8) . .
O24 Mo6 O21 100.34(7) . 2_665
O23 Mo6 O21 102.72(7) . 2_665
O24 Mo6 O25 101.68(7) . .
O23 Mo6 O25 97.54(7) . .
O21 Mo6 O25 144.67(6) 2_665 .
O24 Mo6 O22 92.89(7) . .
O23 Mo6 O22 159.97(7) . .
O21 Mo6 O22 80.89(5) 2_665 .
O25 Mo6 O22 70.74(5) . .
O24 Mo6 O20 163.10(7) . 2_665
O23 Mo6 O20 90.61(7) . 2_665
O21 Mo6 O20 70.84(6) 2_665 2_665
O25 Mo6 O20 80.39(6) . 2_665
O22 Mo6 O20 71.78(5) . 2_665
O49 Mo7 O50 105.13(8) . .
O49 Mo7 O51 103.95(7) . .
O50 Mo7 O51 97.92(7) . .
O49 Mo7 O52 99.03(7) . .
O50 Mo7 O52 101.22(7) . .
O51 Mo7 O52 144.94(6) . .
O49 Mo7 O46 91.61(7) . .
O50 Mo7 O46 161.72(7) . .
O51 Mo7 O46 70.41(6) . .
O52 Mo7 O46 82.94(6) . .
O49 Mo7 O45 161.61(7) . .
O50 Mo7 O45 92.00(7) . .
O51 Mo7 O45 79.74(5) . .
O52 Mo7 O45 70.55(5) . .
O46 Mo7 O45 72.45(5) . .
O54 Mo8 O53 105.67(8) . .
O54 Mo8 O31 100.06(7) . .
O53 Mo8 O31 101.09(7) . .
O54 Mo8 O52 101.83(7) . .
O53 Mo8 O52 98.28(7) . .
O31 Mo8 O52 145.49(6) . .
O54 Mo8 O45 92.70(6) . .
O53 Mo8 O45 160.84(7) . .
O31 Mo8 O45 80.57(5) . .
O52 Mo8 O45 72.09(5) . .
O54 Mo8 O43 160.41(6) . .
O53 Mo8 O43 93.35(7) . .
O31 Mo8 O43 71.09(6) . .
O52 Mo8 O43 79.54(6) . .
O45 Mo8 O43 68.93(5) . .
O33 Mo9 O32 105.50(7) . .
O33 Mo9 O31 98.79(7) . .
O32 Mo9 O31 100.98(7) . .
O33 Mo9 O34 102.92(7) . .
O32 Mo9 O34 98.33(7) . .
O31 Mo9 O34 145.77(5) . .
O33 Mo9 O35 96.08(6) . .
O32 Mo9 O35 157.80(6) . .
O31 Mo9 O35 80.43(5) . .
O34 Mo9 O35 71.28(5) . .
O33 Mo9 O43 165.73(6) . .
O32 Mo9 O43 86.80(6) . .
O31 Mo9 O43 71.26(5) . .
O34 Mo9 O43 81.96(5) . .
O35 Mo9 O43 72.56(4) . .
O36 Mo10 O37 105.19(8) . .
O36 Mo10 O34 104.39(6) . .
O37 Mo10 O34 98.10(7) . .
O36 Mo10 O38 98.79(6) . .
O37 Mo10 O38 101.21(7) . .
O34 Mo10 O38 144.61(6) . .
O36 Mo10 O35 91.62(7) . .
O37 Mo10 O35 161.98(6) . .
O34 Mo10 O35 70.91(5) . .
O38 Mo10 O35 82.19(6) . .
O36 Mo10 O42 161.30(7) . .
O37 Mo10 O42 92.02(6) . .
O34 Mo10 O42 79.82(5) . .
O38 Mo10 O42 70.17(5) . .
O35 Mo10 O42 72.32(5) . .
O39 Mo11 O40 105.64(8) . .
O39 Mo11 O41 100.10(7) . .
O40 Mo11 O41 100.43(7) . .
O39 Mo11 O38 102.06(7) . .
O40 Mo11 O38 98.90(7) . .
O41 Mo11 O38 145.30(6) . .
O39 Mo11 O42 93.17(6) . .
O40 Mo11 O42 160.59(7) . .
O41 Mo11 O42 80.51(5) . .
O38 Mo11 O42 71.94(5) . .
O39 Mo11 O44 160.81(6) . .
O40 Mo11 O44 93.02(7) . .
O41 Mo11 O44 71.54(6) . .
O38 Mo11 O44 78.93(6) . .
O42 Mo11 O44 68.71(5) . .
O48 Mo12 O47 105.11(7) . .
O48 Mo12 O51 97.91(7) . .
O47 Mo12 O51 103.16(7) . .
O48 Mo12 O41 101.26(7) . .
O47 Mo12 O41 98.55(7) . .
O51 Mo12 O41 146.05(5) . .
O48 Mo12 O46 157.56(6) . .
O47 Mo12 O46 96.65(6) . .
O51 Mo12 O46 71.38(6) . .
O41 Mo12 O46 80.50(5) . .
O48 Mo12 O44 86.70(6) . .
O47 Mo12 O44 166.24(6) . .
O51 Mo12 O44 81.73(6) . .
O41 Mo12 O44 71.76(6) . .
O46 Mo12 O44 72.50(5) . .
O7 Mn1 O7 180.000(1) . 2_575
O7 Mn1 O5 87.63(5) . .
O7 Mn1 O5 92.37(5) 2_575 .
O7 Mn1 O5 92.37(5) . 2_575
O7 Mn1 O5 87.63(5) 2_575 2_575
O5 Mn1 O5 180.00(7) . 2_575
O7 Mn1 O3 87.65(6) . 2_575
O7 Mn1 O3 92.35(6) 2_575 2_575
O5 Mn1 O3 92.57(6) . 2_575
O5 Mn1 O3 87.43(6) 2_575 2_575
O7 Mn1 O3 92.35(6) . .
O7 Mn1 O3 87.65(6) 2_575 .
O5 Mn1 O3 87.43(6) . .
O5 Mn1 O3 92.57(6) 2_575 .
O3 Mn1 O3 180.00(5) 2_575 .
O18 Mn2 O18 180.00(10) . 2_665
O18 Mn2 O20 92.56(6) . 2_665
O18 Mn2 O20 87.44(6) 2_665 2_665
O18 Mn2 O20 87.44(6) . .
O18 Mn2 O20 92.56(6) 2_665 .
O20 Mn2 O20 180.00(12) 2_665 .
O18 Mn2 O22 92.49(6) . 2_665
O18 Mn2 O22 87.51(6) 2_665 2_665
O20 Mn2 O22 92.40(6) 2_665 2_665
O20 Mn2 O22 87.60(6) . 2_665
O18 Mn2 O22 87.51(6) . .
O18 Mn2 O22 92.49(6) 2_665 .
O20 Mn2 O22 87.60(6) 2_665 .
O20 Mn2 O22 92.40(6) . .
O22 Mn2 O22 180.00(8) 2_665 .
O44 Mn3 O43 179.50(8) . .
O44 Mn3 O42 87.69(6) . .
O43 Mn3 O42 92.72(6) . .
O44 Mn3 O45 92.21(6) . .
O43 Mn3 O45 87.39(6) . .
O42 Mn3 O45 179.88(7) . .
O44 Mn3 O46 88.04(6) . .
O43 Mn3 O46 92.23(6) . .
O42 Mn3 O46 92.60(6) . .
O45 Mn3 O46 87.45(6) . .
O44 Mn3 O35 91.78(6) . .
O43 Mn3 O35 87.95(5) . .
O42 Mn3 O35 87.34(6) . .
O45 Mn3 O35 92.61(6) . .
O46 Mn3 O35 179.81(7) . .
C1 O3 Mn1 115.89(12) . .
C1 O3 Mo1 121.39(11) . .
Mn1 O3 Mo1 100.83(6) . .
C1 O3 Mo3 121.89(11) . .
Mn1 O3 Mo3 100.58(6) . .
Mo1 O3 Mo3 91.40(5) . .
Mo1 O4 Mo2 122.23(8) . .
C3 O5 Mn1 116.84(11) . .
C3 O5 Mo2 121.64(11) . .
Mn1 O5 Mo2 100.58(6) . .
C3 O5 Mo1 122.23(12) . .
Mn1 O5 Mo1 100.17(6) . .
Mo2 O5 Mo1 89.97(5) . .
C2 O7 Mn1 117.24(11) . .
C2 O7 Mo2 120.70(12) . .
Mn1 O7 Mo2 101.83(6) . .
C2 O7 Mo3 121.02(13) . 2_575
Mn1 O7 Mo3 101.12(6) . 2_575
Mo2 O7 Mo3 89.89(5) . 2_575
Mo3 O8 Mo2 121.98(8) 2_575 .
Mo3 O9 Mo1 121.55(7) . .
Mo5 O16 Mo4 122.41(8) . .
C37 O18 Mn2 117.51(11) . .
C37 O18 Mo5 120.27(11) . .
Mn2 O18 Mo5 101.94(6) . .
C37 O18 Mo4 120.52(12) . .
Mn2 O18 Mo4 101.33(6) . .
Mo5 O18 Mo4 90.35(5) . .
C39 O20 Mn2 116.14(11) 2_665 .
C39 O20 Mo5 122.63(11) 2_665 .
Mn2 O20 Mo5 100.30(6) . .
C39 O20 Mo6 122.47(12) 2_665 2_665
Mn2 O20 Mo6 99.85(6) . 2_665
Mo5 O20 Mo6 90.00(5) . 2_665
Mo6 O21 Mo5 122.77(8) 2_665 .
C38 O22 Mn2 115.25(13) . .
C38 O22 Mo6 122.16(12) . .
Mn2 O22 Mo6 100.76(6) . .
C38 O22 Mo4 122.10(11) . .
Mn2 O22 Mo4 100.53(6) . .
Mo6 O22 Mo4 91.14(5) . .
Mo4 O25 Mo6 122.16(8) . .
Mo9 O31 Mo8 121.91(8) . .
Mo10 O34 Mo9 122.03(8) . .
C76 O35 Mn3 114.47(11) . .
C76 O35 Mo9 122.86(10) . .
Mn3 O35 Mo9 97.94(5) . .
C76 O35 Mo10 124.76(12) . .
Mn3 O35 Mo10 99.13(6) . .
Mo9 O35 Mo10 91.93(5) . .
Mo11 O38 Mo10 121.72(8) . .
Mo11 O41 Mo12 121.52(8) . .
C109 O42 Mn3 116.72(13) . .
C109 O42 Mo11 121.30(11) . .
Mn3 O42 Mo11 102.24(6) . .
C109 O42 Mo10 120.25(11) . .
Mn3 O42 Mo10 101.20(6) . .
Mo11 O42 Mo10 90.32(5) . .
C111 O43 Mn3 118.30(10) . .
C111 O43 Mo9 121.44(11) . .
Mn3 O43 Mo9 101.55(6) . .
C111 O43 Mo8 119.19(12) . .
Mn3 O43 Mo8 101.82(6) . .
Mo9 O43 Mo8 89.24(4) . .
C73 O44 Mn3 118.74(11) . .
C73 O44 Mo12 121.54(11) . .
Mn3 O44 Mo12 101.19(6) . .
C73 O44 Mo11 119.61(12) . .
Mn3 O44 Mo11 101.32(6) . .
Mo12 O44 Mo11 88.81(5) . .
C74 O45 Mn3 116.19(13) . .
C74 O45 Mo8 121.04(11) . .
Mn3 O45 Mo8 101.84(6) . .
C74 O45 Mo7 121.74(12) . .
Mn3 O45 Mo7 100.91(6) . .
Mo8 O45 Mo7 90.26(5) . .
C110 O46 Mn3 113.63(12) . .
C110 O46 Mo12 123.41(11) . .
Mn3 O46 Mo12 98.28(6) . .
C110 O46 Mo7 124.60(12) . .
Mn3 O46 Mo7 99.17(6) . .
Mo12 O46 Mo7 92.16(5) . .
Mo12 O51 Mo7 122.18(8) . .
Mo8 O52 Mo7 121.78(8) . .
C252 O70 C249 137.6(4) . .
C254 O71 C255 116.2(3) . .
C243 O72 C242 112.2(3) . .
C246 O73 C247 110.7(5) . .
C293 O74 C294 139.4(5) . .
C299 O75 C298 123.2(4) . .
C5 N1 C4 128.9(2) . .
C41 N2 C40 127.8(2) . .
C113 N3 C112 126.8(2) . .
C77 N4 C75 126.94(19) . .
C145 N5 C149 113.2(2) . .
C145 N5 C157 110.3(2) . .
C149 N5 C157 108.11(17) . .
C145 N5 C153 106.16(17) . .
C149 N5 C153 110.65(19) . .
C157 N5 C153 108.34(19) . .
C173 N6 C165 111.4(2) . .
C173 N6 C161 106.90(18) . .
C165 N6 C161 111.8(2) . .
C173 N6 C169 109.6(2) . .
C165 N6 C169 105.65(17) . .
C161 N6 C169 111.6(2) . .
C189 N7 C185 111.8(2) . .
C189 N7 C181 111.0(2) . .
C185 N7 C181 106.5(2) . .
C189 N7 C177 104.46(19) . .
C185 N7 C177 112.55(19) . .
C181 N7 C177 110.6(2) . .
C201 N8 C193 111.8(2) . .
C201 N8 C197 104.8(2) . .
C193 N8 C197 112.0(2) . .
C201 N8 C205 111.7(2) . .
C193 N8 C205 104.6(2) . .
C197 N8 C205 112.0(2) . .
C221 N9 C217 109.44(17) . .
C221 N9 C213 111.85(16) . .
C217 N9 C213 107.99(17) . .
C221 N9 C209 107.31(17) . .
C217 N9 C209 112.11(16) . .
C213 N9 C209 108.18(16) . .
C237 N10 C225 111.35(16) . .
C237 N10 C233 108.88(18) . .
C225 N10 C233 109.80(17) . .
C237 N10 C229 108.60(18) . .
C225 N10 C229 107.28(18) . .
C233 N10 C229 110.92(16) . .
C257 N11 C258 121.6(2) . .
C257 N11 C259 120.6(2) . .
C258 N11 C259 117.8(2) . .
C262 N12 C260 120.8(2) . .
C262 N12 C261 123.6(2) . .
C260 N12 C261 115.5(2) . .
C263 N13 C264 119.2(3) . .
C263 N13 C265 121.3(3) . .
C264 N13 C265 119.4(3) . .
C268 N14 C266 123.5(2) . .
C268 N14 C267 120.1(2) . .
C266 N14 C267 116.5(2) . .
C269 N15 C270 119.2(2) . .
C269 N15 C271 123.6(2) . .
C270 N15 C271 117.2(2) . .
C272 N16 C273 122.1(3) . .
C272 N16 C274 121.2(3) . .
C273 N16 C274 116.5(3) . .
C278 N18 C279 105.0(5) . .
C278 N18 C280 125.6(4) . .
C279 N18 C280 126.5(6) . .
O3 C1 C4 113.09(18) . .
O7 C2 C4 113.23(15) . .
O5 C3 C4 112.75(17) . 2_575
N1 C4 C2 108.31(15) . .
N1 C4 C1 102.19(18) . .
C2 C4 C1 112.11(18) . .
N1 C4 C3 107.96(17) . 2_575
C2 C4 C3 111.6(2) . 2_575
C1 C4 C3 114.03(15) . 2_575
O13 C5 N1 126.5(2) . .
O13 C5 C6 119.1(2) . .
N1 C5 C6 114.3(2) . .
C11 C6 C7 120.2(2) . .
C11 C6 C5 119.8(2) . .
C7 C6 C5 120.0(2) . .
C6 C7 C8 119.5(2) . .
C6 C7 C13 119.9(2) . .
C8 C7 C13 120.6(2) . .
C9 C8 C7 118.6(2) . .
C9 C8 C19 119.9(2) . .
C7 C8 C19 121.6(2) . .
C8 C9 C10 122.3(2) . .
C8 C9 C25 119.3(2) . .
C10 C9 C25 118.44(19) . .
C11 C10 C9 118.0(2) . .
C11 C10 C36 120.6(2) . .
C9 C10 C36 121.4(2) . .
C10 C11 C6 121.5(2) . .
C10 C11 C12 119.8(2) . .
C6 C11 C12 118.7(2) . .
O15 C12 O14 126.2(2) . .
O15 C12 C11 122.77(18) . .
O14 C12 C11 111.0(2) . .
C14 C13 C18 118.2(2) . .
C14 C13 C7 119.5(2) . .
C18 C13 C7 122.3(2) . .
C15 C14 C13 122.4(3) . .
C16 C15 C14 120.0(3) . .
C15 C16 C17 119.4(3) . .
C16 C17 C18 122.6(3) . .
C13 C18 C17 117.3(3) . .
C24 C19 C20 119.1(2) . .
C24 C19 C8 120.99(19) . .
C20 C19 C8 119.9(2) . .
C19 C20 C21 117.0(2) . .
C22 C21 C20 121.4(2) . .
C23 C22 C21 117.6(3) . .
C22 C23 C24 124.2(3) . .
C23 C24 C19 120.6(2) . .
C30 C25 C26 116.6(2) . .
C30 C25 C9 120.5(2) . .
C26 C25 C9 122.86(19) . .
C27 C26 C25 121.4(2) . .
C28 C27 C26 120.6(2) . .
C29 C28 C27 118.3(3) . .
C28 C29 C30 121.7(2) . .
C25 C30 C29 121.1(2) . .
C36 C31 C32 114.8(2) . .
C33 C32 C31 122.6(2) . .
C34 C33 C32 121.0(3) . .
C33 C34 C35 118.4(3) . .
C34 C35 C36 123.4(2) . .
C31 C36 C35 119.6(2) . .
C31 C36 C10 121.5(2) . .
C35 C36 C10 118.77(19) . .
O18 C37 C40 112.39(15) . .
O22 C38 C40 114.34(19) . 2_665
O20 C39 C40 113.16(17) 2_665 .
N2 C40 C37 109.22(16) . .
N2 C40 C39 107.29(17) . .
C37 C40 C39 113.72(19) . .
N2 C40 C38 101.64(18) . 2_665
C37 C40 C38 112.59(17) . 2_665
C39 C40 C38 111.52(16) . 2_665
O28 C41 N2 124.3(2) . .
O28 C41 C42 122.5(2) . .
N2 C41 C42 113.1(2) . .
C43 C42 C47 121.0(2) . .
C43 C42 C41 121.8(2) . .
C47 C42 C41 117.1(2) . .
C42 C43 C44 118.7(2) . .
C42 C43 C49 118.7(2) . .
C44 C43 C49 122.6(2) . .
C43 C44 C45 121.8(2) . .
C43 C44 C60 119.2(2) . .
C45 C44 C60 119.0(2) . .
C44 C45 C46 118.3(2) . .
C44 C45 C61 120.1(2) . .
C46 C45 C61 121.6(2) . .
C47 C46 C45 120.7(2) . .
C47 C46 C67 120.9(2) . .
C45 C46 C67 118.4(2) . .
C46 C47 C42 119.3(2) . .
C46 C47 C48 120.8(2) . .
C42 C47 C48 119.9(2) . .
O30 C48 O29 124.2(2) . .
O30 C48 C47 123.1(2) . .
O29 C48 C47 112.6(2) . .
C50 C49 C54 119.1(2) . .
C50 C49 C43 121.4(2) . .
C54 C49 C43 119.4(2) . .
C51 C50 C49 124.6(3) . .
C52 C51 C50 116.1(3) . .
C51 C52 C53 124.9(3) . .
C52 C53 C54 117.7(3) . .
C49 C54 C53 117.6(3) . .
C60 C55 C56 121.1(2) . .
C57 C56 C55 118.0(3) . .
C58 C57 C56 121.0(3) . .
C59 C58 C57 119.1(2) . .
C58 C59 C60 123.1(3) . .
C55 C60 C59 117.6(2) . .
C55 C60 C44 122.31(19) . .
C59 C60 C44 120.0(2) . .
C62 C61 C66 119.2(2) . .
C62 C61 C45 118.31(19) . .
C66 C61 C45 122.4(2) . .
C63 C62 C61 121.1(2) . .
C62 C63 C64 118.8(3) . .
C63 C64 C65 121.6(3) . .
C66 C65 C64 119.2(2) . .
C65 C66 C61 119.9(3) . .
C72 C67 C68 117.8(2) . .
C72 C67 C46 118.6(2) . .
C68 C67 C46 123.39(19) . .
C67 C68 C69 118.2(2) . .
C70 C69 C68 120.0(3) . .
C71 C70 C69 122.0(3) . .
C72 C71 C70 115.5(2) . .
C71 C72 C67 126.5(3) . .
O44 C73 C75 112.49(15) . .
O45 C74 C75 114.43(18) . .
N4 C75 C73 109.15(15) . .
N4 C75 C74 102.61(18) . .
C73 C75 C74 111.19(17) . .
N4 C75 C76 106.69(16) . .
C73 C75 C76 113.03(18) . .
C74 C75 C76 113.46(15) . .
O35 C76 C75 113.09(16) . .
O58 C77 N4 126.3(2) . .
O58 C77 C83 119.41(19) . .
N4 C77 C83 114.32(19) . .
C79 C78 C83 120.2(2) . .
C79 C78 C85 120.7(2) . .
C83 C78 C85 119.1(2) . .
C78 C79 C80 119.7(2) . .
C78 C79 C91 120.0(2) . .
C80 C79 C91 120.3(2) . .
C81 C80 C79 120.0(2) . .
C81 C80 C97 119.86(19) . .
C79 C80 C97 120.11(19) . .
C82 C81 C80 119.7(2) . .
C82 C81 C103 121.4(2) . .
C80 C81 C103 118.9(2) . .
C83 C82 C81 121.0(2) . .
C83 C82 C84 119.9(2) . .
C81 C82 C84 119.1(2) . .
C82 C83 C78 119.5(2) . .
C82 C83 C77 120.41(19) . .
C78 C83 C77 119.93(19) . .
O60 C84 O59 125.0(2) . .
O60 C84 C82 125.59(19) . .
O59 C84 C82 109.38(19) . .
C86 C85 C90 117.4(2) . .
C86 C85 C78 120.0(2) . .
C90 C85 C78 122.6(2) . .
C85 C86 C87 124.0(3) . .
C88 C87 C86 117.4(3) . .
C89 C88 C87 120.7(3) . .
C88 C89 C90 121.7(3) . .
C85 C90 C89 118.7(2) . .
C92 C91 C96 118.1(2) . .
C92 C91 C79 121.49(18) . .
C96 C91 C79 120.4(2) . .
C91 C92 C93 120.4(2) . .
C94 C93 C92 120.8(3) . .
C93 C94 C95 118.9(2) . .
C96 C95 C94 120.9(2) . .
C95 C96 C91 121.0(2) . .
C98 C97 C102 118.9(2) . .
C98 C97 C80 124.02(18) . .
C102 C97 C80 117.1(2) . .
C97 C98 C99 120.9(2) . .
C98 C99 C100 120.3(2) . .
C101 C100 C99 118.6(2) . .
C100 C101 C102 122.3(2) . .
C101 C102 C97 119.1(2) . .
C104 C103 C108 120.5(2) . .
C104 C103 C81 119.5(2) . .
C108 C103 C81 119.95(18) . .
C103 C104 C105 118.6(2) . .
C106 C105 C104 122.9(2) . .
C107 C106 C105 117.3(3) . .
C106 C107 C108 124.8(3) . .
C103 C108 C107 115.7(2) . .
O42 C109 C112 113.49(19) . .
O46 C110 C112 114.58(18) . .
O43 C111 C112 112.33(15) . .
N3 C112 C110 108.31(17) . .
N3 C112 C111 108.85(15) . .
C110 C112 C111 112.84(19) . .
N3 C112 C109 101.66(18) . .
C110 C112 C109 113.93(16) . .
C111 C112 C109 110.54(18) . .
O55 C113 N3 126.0(2) . .
O55 C113 C114 119.4(2) . .
N3 C113 C114 114.6(2) . .
C119 C114 C115 121.0(2) . .
C119 C114 C113 120.0(2) . .
C115 C114 C113 118.8(2) . .
C116 C115 C114 119.5(2) . .
C116 C115 C144 121.7(2) . .
C114 C115 C144 118.8(2) . .
C115 C116 C117 120.2(2) . .
C115 C116 C143 119.7(2) . .
C117 C116 C143 120.1(2) . .
C118 C117 C116 120.1(2) . .
C118 C117 C132 120.4(2) . .
C116 C117 C132 119.4(2) . .
C117 C118 C119 120.86(19) . .
C117 C118 C126 120.5(2) . .
C119 C118 C126 118.67(19) . .
C114 C119 C118 118.3(2) . .
C114 C119 C120 120.3(2) . .
C118 C119 C120 121.35(19) . .
C125 C120 C121 120.9(2) . .
C125 C120 C119 122.1(2) . .
C121 C120 C119 117.0(2) . .
C122 C121 C120 120.7(3) . .
C123 C122 C121 119.8(3) . .
C122 C123 C124 121.3(3) . .
C123 C124 C125 120.6(3) . .
C120 C125 C124 116.7(3) . .
C131 C126 C127 118.3(2) . .
C131 C126 C118 121.8(2) . .
C127 C126 C118 119.83(19) . .
C128 C127 C126 119.7(2) . .
C129 C128 C127 121.6(3) . .
C128 C129 C130 120.1(3) . .
C129 C130 C131 119.4(2) . .
C126 C131 C130 120.9(3) . .
C137 C132 C133 117.9(2) . .
C137 C132 C117 121.9(2) . .
C133 C132 C117 120.28(18) . .
C134 C133 C132 120.5(2) . .
C133 C134 C135 120.2(3) . .
C134 C135 C136 120.2(3) . .
C137 C136 C135 119.4(2) . .
C136 C137 C132 121.9(2) . .
C143 C138 C139 119.0(2) . .
C140 C139 C138 119.8(2) . .
C139 C140 C141 123.0(3) . .
C140 C141 C142 116.5(3) . .
C143 C142 C141 123.4(2) . .
C138 C143 C142 118.2(2) . .
C138 C143 C116 123.2(2) . .
C142 C143 C116 118.5(2) . .
O57 C144 O56 123.8(2) . .
O57 C144 C115 123.0(2) . .
O56 C144 C115 113.19(19) . .
C146 C145 N5 115.84(18) . .
C145 C146 C147 108.52(19) . .
C148 C147 C146 110.3(2) . .
C150 C149 N5 114.6(2) . .
C149 C150 C151 112.2(2) . .
C152 C151 C150 112.0(3) . .
C154 C153 N5 115.51(19) . .
C153 C154 C155 109.4(2) . .
C156 C155 C154 112.9(3) . .
N5 C157 C158 116.68(19) . .
C159 C158 C157 114.4(2) . .
C160 C159 C158 117.8(4) . .
C162 C161 N6 114.7(2) . .
C161 C162 C163 112.6(2) . .
C164 C163 C162 117.0(4) . .
N6 C165 C166 115.68(19) . .
C167 C166 C165 108.8(2) . .
C166 C167 C168 111.4(2) . .
C170 C169 N6 115.1(2) . .
C169 C170 C171 109.6(2) . .
C172 C171 C170 110.9(3) . .
N6 C173 C174 115.3(2) . .
C175 C174 C173 112.3(2) . .
C174 C175 C176 112.5(3) . .
C178 C177 N7 114.3(2) . .
C179 C178 C177 109.2(2) . .
C178 C179 C180 111.0(3) . .
C182 C181 N7 117.3(3) . .
C181 C182 C183 111.9(3) . .
C184 C183 C182 102.3(5) . .
N7 C185 C186 115.2(2) . .
C185 C186 C187 117.4(3) . .
C188 C187 C186 104.4(3) . .
N7 C189 C190 117.2(2) . .
C189 C190 C191 110.0(3) . .
C190 C191 C192 112.9(3) . .
N8 C193 C194 114.5(2) . .
C193 C194 C195 110.2(2) . .
C196 C195 C194 113.3(2) . .
C198 C197 N8 116.6(2) . .
C197 C198 C199 110.3(2) . .
C200 C199 C198 112.7(3) . .
N8 C201 C202 117.1(2) . .
C201 C202 C203 110.7(2) . .
C204 C203 C202 112.8(3) . .
N8 C205 C206 116.9(3) . .
C207 C206 C205 108.3(3) . .
C208 C207 C206 128.2(4) . .
C210 C209 N9 115.30(18) . .
C209 C210 C211 110.8(2) . .
C212 C211 C210 113.1(2) . .
N9 C213 C214 114.13(18) . .
C215 C214 C213 109.9(2) . .
C216 C215 C214 115.6(2) . .
C218 C217 N9 115.5(2) . .
C217 C218 C219 110.9(2) . .
C218 C219 C220 111.8(2) . .
N9 C221 C222 115.17(19) . .
C223 C222 C221 110.4(2) . .
C222 C223 C224 110.5(2) . .
N10 C225 C226 114.56(19) . .
C227 C226 C225 110.5(2) . .
C226 C227 C228 113.6(2) . .
C230 C229 N10 116.5(2) . .
C229 C230 C231 111.0(2) . .
C232 C231 C230 116.5(2) . .
C234 C233 N10 114.32(19) . .
C233 C234 C235 111.7(2) . .
C234 C235 C236 111.6(2) . .
N10 C237 C238 116.8(2) . .
C237 C238 C239 109.8(2) . .
C240 C239 C238 112.7(2) . .
O72 C242 C241 105.5(4) . .
O72 C243 C244 110.0(3) . .
O73 C246 C245 113.0(6) . .
O73 C247 C248 100.8(6) . .
C250 C249 O70 119.6(4) . .
O70 C252 C251 132.0(5) . .
O71 C254 C253 110.2(3) . .
O71 C255 C256 113.7(3) . .
O61 C257 N11 123.9(3) . .
O62 C262 N12 124.8(2) . .
O63 C263 N13 126.9(3) . .
O64 C268 N14 125.5(3) . .
O65 C269 N15 127.2(3) . .
O66 C272 N16 125.6(3) . .
O67 C275 C276 161.9(5) . .
O68 C278 N18 130.0(4) . .
C295 C294 O74 107.4(6) . .
O75 C298 C297 124.2(5) . .
O75 C299 C300 118.9(4) . .
O76 C301 C302 118.5(4) . .

loop_
_geom_bond_atom_site_label_1
_geom_bond_atom_site_label_2
_geom_bond_distance
_geom_bond_site_symmetry_2
Mo1 O1 1.7176(17) .
Mo1 O2 1.7188(16) .
Mo1 O4 1.9120(14) .
Mo1 O9 1.9241(12) .
Mo1 O3 2.3412(14) .
Mo1 O5 2.3875(15) .
Mo2 O6 1.6997(15) .
Mo2 O12 1.7135(17) .
Mo2 O4 1.9307(16) .
Mo2 O8 1.9313(15) .
Mo2 O5 2.3723(12) .
Mo2 O7 2.3728(13) .
Mo3 O11 1.6938(17) .
Mo3 O10 1.7119(15) .
Mo3 O8 1.9200(15) 2_575
Mo3 O9 1.9207(13) .
Mo3 O3 2.3471(12) .
Mo3 O7 2.3948(15) 2_575
Mo4 O26 1.6954(16) .
Mo4 O27 1.7121(17) .
Mo4 O25 1.9163(14) .
Mo4 O16 1.9319(15) .
Mo4 O22 2.3532(13) .
Mo4 O18 2.3854(16) .
Mo5 O17 1.6998(15) .
Mo5 O19 1.7112(17) .
Mo5 O16 1.9147(16) .
Mo5 O21 1.9181(16) .
Mo5 O18 2.3673(14) .
Mo5 O20 2.3707(13) .
Mo6 O24 1.7061(17) .
Mo6 O23 1.7102(16) .
Mo6 O21 1.9139(14) 2_665
Mo6 O25 1.9193(13) .
Mo6 O22 2.3481(14) .
Mo6 O20 2.3866(16) 2_665
Mo7 O49 1.7057(16) .
Mo7 O50 1.7127(17) .
Mo7 O51 1.9214(14) .
Mo7 O52 1.9251(13) .
Mo7 O46 2.3442(15) .
Mo7 O45 2.4044(14) .
Mo8 O54 1.7008(17) .
Mo8 O53 1.7165(15) .
Mo8 O31 1.9200(15) .
Mo8 O52 1.9233(14) .
Mo8 O45 2.3393(12) .
Mo8 O43 2.3903(14) .
Mo9 O33 1.7048(16) .
Mo9 O32 1.7100(14) .
Mo9 O31 1.9167(16) .
Mo9 O34 1.9168(15) .
Mo9 O35 2.3230(12) .
Mo9 O43 2.3852(13) .
Mo10 O36 1.7037(15) .
Mo10 O37 1.7082(17) .
Mo10 O34 1.9155(13) .
Mo10 O38 1.9265(13) .
Mo10 O35 2.3401(15) .
Mo10 O42 2.4072(14) .
Mo11 O39 1.7005(17) .
Mo11 O40 1.7026(14) .
Mo11 O41 1.9194(15) .
Mo11 O38 1.9225(14) .
Mo11 O42 2.3333(12) .
Mo11 O44 2.4033(15) .
Mo12 O48 1.7019(14) .
Mo12 O47 1.7134(16) .
Mo12 O51 1.9088(16) .
Mo12 O41 1.9247(16) .
Mo12 O46 2.3108(12) .
Mo12 O44 2.3906(14) .
Mn1 O7 1.9438(12) .
Mn1 O7 1.9438(12) 2_575
Mn1 O5 1.9855(14) .
Mn1 O5 1.9855(14) 2_575
Mn1 O3 2.0155(15) 2_575
Mn1 O3 2.0155(15) .
Mn2 O18 1.9489(13) .
Mn2 O18 1.9489(12) 2_665
Mn2 O20 1.9990(14) 2_665
Mn2 O20 1.9990(14) .
Mn2 O22 2.0116(16) 2_665
Mn2 O22 2.0116(16) .
Mn3 O44 1.9044(13) .
Mn3 O43 1.9085(12) .
Mn3 O42 1.9550(16) .
Mn3 O45 1.9660(16) .
Mn3 O46 2.0921(15) .
Mn3 O35 2.0999(14) .
O3 C1 1.443(3) .
O5 C3 1.440(3) .
O7 C2 1.440(3) .
O7 Mo3 2.3948(15) 2_575
O8 Mo3 1.9200(15) 2_575
O13 C5 1.232(3) .
O14 C12 1.331(2) .
O15 C12 1.180(3) .
O18 C37 1.455(3) .
O20 C39 1.442(3) 2_665
O20 Mo6 2.3866(16) 2_665
O21 Mo6 1.9139(14) 2_665
O22 C38 1.423(3) .
O28 C41 1.223(3) .
O29 C48 1.322(3) .
O30 C48 1.206(3) .
O35 C76 1.438(2) .
O42 C109 1.435(3) .
O43 C111 1.451(3) .
O44 C73 1.444(3) .
O45 C74 1.430(3) .
O46 C110 1.433(3) .
O55 C113 1.239(3) .
O56 C144 1.323(3) .
O57 C144 1.197(3) .
O58 C77 1.220(3) .
O59 C84 1.370(2) .
O60 C84 1.184(3) .
O61 C257 1.250(3) .
O62 C262 1.222(3) .
O63 C263 1.233(4) .
O64 C268 1.219(3) .
O65 C269 1.225(4) .
O66 C272 1.228(4) .
O67 C275 1.234(7) .
O68 C278 1.174(5) .
O69 C281 1.309(7) .
O70 C252 1.279(6) .
O70 C249 1.411(5) .
O71 C254 1.403(5) .
O71 C255 1.418(4) .
O72 C243 1.390(4) .
O72 C242 1.470(5) .
O73 C246 1.321(8) .
O73 C247 1.438(9) .
O74 C293 1.538(8) .
O74 C294 1.558(9) .
O75 C299 1.245(5) .
O75 C298 1.249(6) .
O76 C301 1.267(5) .
N1 C5 1.340(3) .
N1 C4 1.475(3) .
N2 C41 1.348(3) .
N2 C40 1.481(3) .
N3 C113 1.345(3) .
N3 C112 1.469(3) .
N4 C77 1.347(3) .
N4 C75 1.472(3) .
N5 C145 1.516(3) .
N5 C149 1.517(3) .
N5 C157 1.520(3) .
N5 C153 1.534(3) .
N6 C173 1.478(3) .
N6 C165 1.520(3) .
N6 C161 1.522(3) .
N6 C169 1.541(3) .
N7 C189 1.499(3) .
N7 C185 1.512(4) .
N7 C181 1.528(4) .
N7 C177 1.532(3) .
N8 C201 1.492(3) .
N8 C193 1.520(4) .
N8 C197 1.537(3) .
N8 C205 1.538(4) .
N9 C221 1.517(3) .
N9 C217 1.524(3) .
N9 C213 1.527(3) .
N9 C209 1.534(3) .
N10 C237 1.502(3) .
N10 C225 1.516(3) .
N10 C233 1.526(3) .
N10 C229 1.530(3) .
N11 C257 1.300(3) .
N11 C258 1.433(4) .
N11 C259 1.464(3) .
N12 C262 1.297(3) .
N12 C260 1.433(4) .
N12 C261 1.449(3) .
N13 C263 1.305(4) .
N13 C264 1.441(4) .
N13 C265 1.454(4) .
N14 C268 1.311(3) .
N14 C266 1.455(3) .
N14 C267 1.474(4) .
N15 C269 1.291(4) .
N15 C270 1.438(4) .
N15 C271 1.451(3) .
N16 C272 1.298(4) .
N16 C273 1.428(4) .
N16 C274 1.443(4) .
N18 C278 1.275(6) .
N18 C279 1.408(8) .
N18 C280 1.417(9) .
C1 C4 1.540(3) .
C2 C4 1.540(3) .
C3 C4 1.542(3) 2_575
C4 C3 1.542(3) 2_575
C5 C6 1.506(3) .
C6 C11 1.402(3) .
C6 C7 1.410(3) .
C7 C8 1.421(3) .
C7 C13 1.488(3) .
C8 C9 1.407(3) .
C8 C19 1.491(3) .
C9 C10 1.410(3) .
C9 C25 1.485(3) .
C10 C11 1.394(3) .
C10 C36 1.485(3) .
C11 C12 1.532(3) .
C13 C14 1.391(4) .
C13 C18 1.393(4) .
C14 C15 1.386(4) .
C15 C16 1.330(4) .
C16 C17 1.377(4) .
C17 C18 1.412(4) .
C19 C24 1.374(4) .
C19 C20 1.396(3) .
C20 C21 1.444(4) .
C21 C22 1.379(4) .
C22 C23 1.317(3) .
C23 C24 1.355(4) .
C25 C30 1.369(3) .
C25 C26 1.415(3) .
C26 C27 1.376(4) .
C27 C28 1.372(3) .
C28 C29 1.366(4) .
C29 C30 1.388(4) .
C31 C36 1.381(3) .
C31 C32 1.451(4) .
C32 C33 1.356(4) .
C33 C34 1.323(4) .
C34 C35 1.370(4) .
C35 C36 1.384(3) .
C37 C40 1.518(3) .
C38 C40 1.560(3) 2_665
C39 O20 1.442(3) 2_665
C39 C40 1.534(3) .
C40 C38 1.560(3) 2_665
C41 C42 1.511(3) .
C42 C43 1.402(3) .
C42 C47 1.413(3) .
C43 C44 1.402(3) .
C43 C49 1.495(3) .
C44 C45 1.407(3) .
C44 C60 1.504(3) .
C45 C46 1.423(3) .
C45 C61 1.484(4) .
C46 C47 1.399(3) .
C46 C67 1.497(3) .
C47 C48 1.482(3) .
C49 C50 1.374(4) .
C49 C54 1.394(4) .
C50 C51 1.371(4) .
C51 C52 1.352(5) .
C52 C53 1.372(5) .
C53 C54 1.463(4) .
C55 C60 1.372(4) .
C55 C56 1.424(4) .
C56 C57 1.405(3) .
C57 C58 1.371(4) .
C58 C59 1.362(4) .
C59 C60 1.401(3) .
C61 C62 1.394(3) .
C61 C66 1.395(3) .
C62 C63 1.375(4) .
C63 C64 1.377(4) .
C64 C65 1.388(4) .
C65 C66 1.386(4) .
C67 C72 1.372(3) .
C67 C68 1.384(3) .
C68 C69 1.424(4) .
C69 C70 1.393(3) .
C70 C71 1.368(4) .
C71 C72 1.364(4) .
C73 C75 1.529(3) .
C74 C75 1.536(3) .
C75 C76 1.548(3) .
C77 C83 1.504(3) .
C78 C79 1.400(3) .
C78 C83 1.416(3) .
C78 C85 1.485(3) .
C79 C80 1.419(3) .
C79 C91 1.497(3) .
C80 C81 1.405(3) .
C80 C97 1.510(3) .
C81 C82 1.399(3) .
C81 C103 1.505(3) .
C82 C83 1.398(3) .
C82 C84 1.504(3) .
C85 C86 1.361(4) .
C85 C90 1.369(4) .
C86 C87 1.401(4) .
C87 C88 1.367(4) .
C88 C89 1.322(4) .
C89 C90 1.437(4) .
C91 C92 1.379(4) .
C91 C96 1.394(3) .
C92 C93 1.404(3) .
C93 C94 1.365(3) .
C94 C95 1.381(4) .
C95 C96 1.375(3) .
C97 C98 1.360(3) .
C97 C102 1.409(3) .
C98 C99 1.367(4) .
C99 C100 1.414(3) .
C100 C101 1.327(4) .
C101 C102 1.382(4) .
C103 C104 1.365(3) .
C103 C108 1.391(3) .
C104 C105 1.392(4) .
C105 C106 1.332(4) .
C106 C107 1.321(4) .
C107 C108 1.411(4) .
C109 C112 1.553(3) .
C110 C112 1.522(3) .
C111 C112 1.541(3) .
C113 C114 1.524(3) .
C114 C119 1.405(3) .
C114 C115 1.422(3) .
C115 C116 1.396(3) .
C115 C144 1.510(3) .
C116 C117 1.409(3) .
C116 C143 1.501(3) .
C117 C118 1.399(3) .
C117 C132 1.474(3) .
C118 C119 1.419(3) .
C118 C126 1.493(3) .
C119 C120 1.501(3) .
C120 C125 1.366(3) .
C120 C121 1.398(3) .
C121 C122 1.368(4) .
C122 C123 1.325(4) .
C123 C124 1.384(4) .
C124 C125 1.421(4) .
C126 C131 1.374(3) .
C126 C127 1.390(4) .
C127 C128 1.373(3) .
C128 C129 1.338(3) .
C129 C130 1.371(4) .
C130 C131 1.386(3) .
C132 C137 1.395(3) .
C132 C133 1.408(3) .
C133 C134 1.377(4) .
C134 C135 1.384(3) .
C135 C136 1.392(4) .
C136 C137 1.366(4) .
C138 C143 1.369(3) .
C138 C139 1.422(4) .
C139 C140 1.340(4) .
C140 C141 1.361(4) .
C141 C142 1.385(4) .
C142 C143 1.379(4) .
C145 C146 1.503(3) .
C146 C147 1.545(4) .
C147 C148 1.523(4) .
C149 C150 1.498(4) .
C150 C151 1.534(4) .
C151 C152 1.459(6) .
C153 C154 1.503(4) .
C154 C155 1.529(4) .
C155 C156 1.385(8) .
C157 C158 1.534(4) .
C158 C159 1.513(4) .
C159 C160 1.352(6) .
C161 C162 1.492(4) .
C162 C163 1.493(4) .
C163 C164 1.378(7) .
C165 C166 1.529(4) .
C166 C167 1.510(4) .
C167 C168 1.537(4) .
C169 C170 1.523(4) .
C170 C171 1.589(4) .
C171 C172 1.447(7) .
C173 C174 1.518(4) .
C174 C175 1.491(4) .
C175 C176 1.555(5) .
C177 C178 1.528(4) .
C178 C179 1.516(4) .
C179 C180 1.526(6) .
C181 C182 1.519(5) .
C182 C183 1.538(6) .
C183 C184 1.241(7) .
C185 C186 1.516(5) .
C186 C187 1.614(5) .
C187 C188 1.436(6) .
C189 C190 1.503(4) .
C190 C191 1.516(4) .
C191 C192 1.519(4) .
C193 C194 1.522(4) .
C194 C195 1.549(4) .
C195 C196 1.493(4) .
C197 C198 1.506(3) .
C198 C199 1.520(4) .
C199 C200 1.511(4) .
C201 C202 1.523(4) .
C202 C203 1.547(4) .
C203 C204 1.484(5) .
C205 C206 1.564(5) .
C206 C207 1.516(6) .
C207 C208 1.367(6) .
C209 C210 1.508(3) .
C210 C211 1.525(4) .
C211 C212 1.490(3) .
C213 C214 1.544(3) .
C214 C215 1.526(4) .
C215 C216 1.481(4) .
C217 C218 1.514(4) .
C218 C219 1.521(3) .
C219 C220 1.529(4) .
C221 C222 1.535(3) .
C222 C223 1.508(3) .
C223 C224 1.517(4) .
C225 C226 1.527(3) .
C226 C227 1.490(3) .
C227 C228 1.546(4) .
C229 C230 1.504(4) .
C230 C231 1.536(4) .
C231 C232 1.495(4) .
C233 C234 1.512(3) .
C234 C235 1.524(3) .
C235 C236 1.548(4) .
C237 C238 1.518(3) .
C238 C239 1.528(4) .
C239 C240 1.505(4) .
C241 C242 1.508(7) .
C243 C244 1.537(6) .
C245 C246 1.431(8) .
C247 C248 1.674(11) .
C249 C250 1.383(6) .
C251 C252 1.371(7) .
C253 C254 1.543(6) .
C255 C256 1.508(5) .
C275 C276 1.409(9) .
C294 C295 1.380(10) .
C297 C298 1.387(7) .
C299 C300 1.424(6) .
C301 C302 1.489(7) .
